data_2217458
loop_
_publ_author_name
'Hua Wu'
'Li-Li Gao'
'Ying-Ying Liu'

_publ_section_title
;
 (2-Amino-5-chlorobenzenesulfonato)bis(triphenylphosphine)silver(I)
;
_journal_coeditor_code CI2554
_journal_issue 2
_journal_name_full 'Acta Crystallographica Section E'
_journal_page_first m395
_journal_page_last m395
_journal_paper_doi 10.1107/S1600536808002031
_journal_volume 64
_journal_year 2008
_chemical_formula_iupac '[Ag (C6 H5 Cl N O3 S) (C18 H15 P)2]'
_chemical_formula_moiety 'C42 H35 Ag Cl N O3 P2 S'
_chemical_formula_sum 'C42 H35 Ag Cl N O3 P2 S'
_chemical_formula_weight 839.03
_chemical_name_systematic
;
(2-Amino-5-chlorobenzenesulfonato)bis(triphenylphosphine)silver(I)
;
_space_group_IT_number 2
_symmetry_cell_setting triclinic
_symmetry_space_group_name_Hall '-P 1'
_symmetry_space_group_name_H-M 'P -1'
_atom_sites_solution_hydrogens geom
_atom_sites_solution_primary direct
_atom_sites_solution_secondary difmap
_audit_creation_method SHELXL-97
_cell_angle_alpha 100.771(4)
_cell_angle_beta 104.852(6)
_cell_angle_gamma 97.035(4)
_cell_formula_units_Z 8
_cell_length_a 15.403(5)
_cell_length_b 23.1750(19)
_cell_length_c 23.3300(16)
_cell_measurement_reflns_used 9413
_cell_measurement_temperature 293(2)
_cell_measurement_theta_max 27.5
_cell_measurement_theta_min 1.4
_cell_volume 7780(3)
_computing_cell_refinement 'PROCESS-AUTO (Rigaku, 1998)'
_computing_data_collection 'PROCESS-AUTO (Rigaku, 1998)'
_computing_data_reduction 'PROCESS-AUTO (Rigaku, 1998)'
_computing_molecular_graphics 'SHELXTL-Plus (Sheldrick, 2008)'
_computing_publication_material 'SHELXL97 (Sheldrick, 2008)'
_computing_structure_refinement 'SHELXL97 (Sheldrick, 2008)'
_computing_structure_solution 'SHELXS97 (Sheldrick, 2008)'
_diffrn_ambient_temperature 293(2)
_diffrn_measured_fraction_theta_full 0.938
_diffrn_measured_fraction_theta_max 0.899
_diffrn_measurement_device_type 'Rigaku R-AXIS RAPID'
_diffrn_measurement_method '\w scan'
_diffrn_radiation_monochromator graphite
_diffrn_radiation_source 'fine-focus sealed tube'
_diffrn_radiation_type MoK\a
_diffrn_radiation_wavelength 0.71069
_diffrn_reflns_av_R_equivalents 0.0070
_diffrn_reflns_av_sigmaI/netI 0.2429
_diffrn_reflns_limit_h_max 19
_diffrn_reflns_limit_h_min -19
_diffrn_reflns_limit_k_max 29
_diffrn_reflns_limit_k_min -29
_diffrn_reflns_limit_l_max 28
_diffrn_reflns_limit_l_min -30
_diffrn_reflns_number 35542
_diffrn_reflns_theta_full 25.00
_diffrn_reflns_theta_max 27.45
_diffrn_reflns_theta_min 1.39
_diffrn_standards_number 0
_exptl_absorpt_coefficient_mu 0.762
_exptl_absorpt_correction_T_max 0.841
_exptl_absorpt_correction_T_min 0.788
_exptl_absorpt_correction_type multi-scan
_exptl_absorpt_process_details '(ABSCOR; Higashi, 1995)'
_exptl_crystal_colour colourless
_exptl_crystal_density_diffrn 1.433
_exptl_crystal_density_method 'not measured'
_exptl_crystal_description Block
_exptl_crystal_F_000 3424
_exptl_crystal_size_max 0.32
_exptl_crystal_size_mid 0.28
_exptl_crystal_size_min 0.23
_refine_diff_density_max 0.701
_refine_diff_density_min -0.633
_refine_ls_extinction_method none
_refine_ls_goodness_of_fit_ref 0.776
_refine_ls_hydrogen_treatment mixed
_refine_ls_matrix_type full
_refine_ls_number_parameters 1861
_refine_ls_number_reflns 31947
_refine_ls_number_restraints 9
_refine_ls_restrained_S_all 0.776
_refine_ls_R_factor_all 0.2317
_refine_ls_R_factor_gt 0.0627
_refine_ls_shift/su_max 0.009
_refine_ls_shift/su_mean 0.000
_refine_ls_structure_factor_coef Fsqd
_refine_ls_weighting_details 'calc w=1/[\s^2^(Fo^2^)+(0.0406P)^2^] where P=(Fo^2^+2Fc^2^)/3'
_refine_ls_weighting_scheme calc
_refine_ls_wR_factor_gt 0.1008
_refine_ls_wR_factor_ref 0.1384
_reflns_number_gt 19413
_reflns_number_total 31947
_reflns_threshold_expression I>2\s(I)
_cod_data_source_file ci2554.cif
_cod_data_source_block I
_cod_depositor_comments
;
The following automatic conversions were performed:
'_symmetry_cell_setting' value 'Triclinic' changed to 'triclinic'
according to '/home/saulius/struct/CIF-dictionaries/cif_core.dic'
dictionary named 'cif_core.dic' version 2.4.1 from 2010-06-29.

Automatic conversion script
Id: cif_fix_enum 1527 2010-12-29 10:47:43Z saulius 

The following automatic conversions were performed:

'_symmetry_cell_setting' value 'Triclinic' changed to 'triclinic'
according to /home/saulius/struct/CIF-dictionaries/cif_core.dic
dictionary named 'cif_core.dic' version 2.4.1 from 2010-06-29.

Automatic conversion script
Id: cif_fix_values 1715 2011-07-08 13:25:40Z adriana 
;
_cod_database_code 2217458
_cod_database_fobs_code 2217458

loop_
_symmetry_equiv_pos_as_xyz
'x, y, z'
'-x, -y, -z'

loop_
_atom_site_type_symbol
_atom_site_label
_atom_site_fract_x
_atom_site_fract_y
_atom_site_fract_z
_atom_site_U_iso_or_equiv
_atom_site_adp_type
_atom_site_calc_flag
_atom_site_refinement_flags
_atom_site_occupancy
Ag Ag1 0.02749(4) 0.17954(3) 0.88118(3) 0.0747(2) Uani d . 1
Ag Ag2 0.53367(4) 0.16690(2) 0.38665(3) 0.0652(2) Uani d . 1
Ag Ag3 0.47835(4) 0.32170(2) 0.13062(3) 0.06427(19) Uani d . 1
Ag Ag4 0.01434(4) 0.66717(2) 0.37251(3) 0.0707(2) Uani d . 1
C C1 0.1074(5) 0.0409(3) 0.8513(4) 0.057(2) Uani d . 1
C C2 0.1397(6) 0.0032(3) 0.8129(4) 0.077(2) Uani d . 1
H H2 0.1072 -0.0080 0.7718 0.093 Uiso calc R 1
C C3 0.2188(6) -0.0193(4) 0.8322(5) 0.096(3) Uani d . 1
H H3 0.2406 -0.0441 0.8050 0.115 Uiso calc R 1
C C4 0.2642(7) -0.0030(5) 0.8945(6) 0.103(3) Uani d . 1
H H4 0.3160 -0.0187 0.9092 0.123 Uiso calc R 1
C C5 0.2352(6) 0.0350(5) 0.9341(5) 0.101(3) Uani d . 1
H H5 0.2675 0.0461 0.9752 0.121 Uiso calc R 1
C C6 0.1575(6) 0.0568(3) 0.9127(4) 0.077(2) Uani d . 1
H H6 0.1375 0.0830 0.9398 0.092 Uiso calc R 1
C C7 -0.0341(5) 0.0544(3) 0.7496(3) 0.0550(19) Uani d . 1
C C8 -0.0726(5) -0.0046(3) 0.7181(4) 0.071(2) Uani d . 1
H H8 -0.0740 -0.0348 0.7393 0.086 Uiso calc R 1
C C9 -0.1085(5) -0.0178(4) 0.6553(4) 0.079(2) Uani d . 1
H H9 -0.1341 -0.0571 0.6349 0.095 Uiso calc R 1
C C10 -0.1074(6) 0.0238(5) 0.6237(4) 0.099(3) Uani d . 1
H H10 -0.1298 0.0136 0.5814 0.118 Uiso calc R 1
C C11 -0.0731(6) 0.0816(5) 0.6535(5) 0.088(3) Uani d . 1
H H11 -0.0750 0.1112 0.6314 0.106 Uiso calc R 1
C C12 -0.0355(5) 0.0972(3) 0.7158(4) 0.065(2) Uani d . 1
H H12 -0.0109 0.1369 0.7351 0.078 Uiso calc R 1
C C13 -0.0804(5) 0.0280(3) 0.8532(3) 0.0519(19) Uani d . 1
C C14 -0.0598(5) -0.0123(3) 0.8893(3) 0.069(2) Uani d . 1
H H14 0.0000 -0.0183 0.9024 0.083 Uiso calc R 1
C C15 -0.1294(6) -0.0444(3) 0.9063(4) 0.079(3) Uani d . 1
H H15 -0.1157 -0.0728 0.9291 0.095 Uiso calc R 1
C C16 -0.2153(6) -0.0342(4) 0.8898(4) 0.083(3) Uani d . 1
H H16 -0.2602 -0.0532 0.9035 0.100 Uiso calc R 1
C C17 -0.2367(5) 0.0049(3) 0.8520(4) 0.072(2) Uani d . 1
H H17 -0.2969 0.0100 0.8383 0.087 Uiso calc R 1
C C18 -0.1694(5) 0.0365(3) 0.8344(3) 0.065(2) Uani d . 1
H H18 -0.1843 0.0633 0.8099 0.078 Uiso calc R 1
C C19 -0.2013(5) 0.1922(3) 0.8681(4) 0.0519(19) Uani d . 1
C C20 -0.2105(6) 0.1907(3) 0.8080(4) 0.071(2) Uani d . 1
H H20 -0.1587 0.2005 0.7959 0.086 Uiso calc R 1
C C21 -0.2926(9) 0.1754(4) 0.7658(5) 0.098(3) Uani d . 1
H H21 -0.2965 0.1746 0.7253 0.117 Uiso calc R 1
C C22 -0.3709(8) 0.1608(4) 0.7821(6) 0.103(4) Uani d . 1
H H22 -0.4276 0.1522 0.7530 0.124 Uiso calc R 1
C C23 -0.3648(6) 0.1592(4) 0.8405(5) 0.092(3) Uani d . 1
H H23 -0.4170 0.1468 0.8513 0.111 Uiso calc R 1
C C24 -0.2808(5) 0.1758(3) 0.8845(4) 0.070(2) Uani d . 1
H H24 -0.2772 0.1760 0.9250 0.085 Uiso calc R 1
C C25 -0.0853(6) 0.2976(3) 0.9422(4) 0.065(2) Uani d . 1
C C26 -0.1587(7) 0.3250(4) 0.9206(4) 0.086(3) Uani d . 1
H H26 -0.2136 0.3013 0.8961 0.103 Uiso calc R 1
C C27 -0.1522(9) 0.3869(4) 0.9347(5) 0.120(4) Uani d . 1
H H27 -0.2007 0.4046 0.9178 0.144 Uiso calc R 1
C C28 -0.0728(10) 0.4211(5) 0.9738(6) 0.129(5) Uani d . 1
H H28 -0.0688 0.4621 0.9862 0.155 Uiso calc R 1
C C29 0.0001(8) 0.3955(5) 0.9946(6) 0.134(5) Uani d . 1
H H29 0.0547 0.4198 1.0189 0.161 Uiso calc R 1
C C30 -0.0046(6) 0.3331(4) 0.9802(5) 0.111(4) Uani d . 1
H H30 0.0454 0.3161 0.9959 0.133 Uiso calc R 1
C C31 -0.0988(4) 0.1921(3) 0.9889(3) 0.0488(18) Uani d . 1
C C32 -0.1052(5) 0.2275(3) 1.0407(3) 0.063(2) Uani d . 1
H H32 -0.1076 0.2677 1.0423 0.075 Uiso calc R 1
C C33 -0.1081(5) 0.2044(4) 1.0913(4) 0.079(2) Uani d . 1
H H33 -0.1115 0.2288 1.1269 0.095 Uiso calc R 1
C C34 -0.1059(6) 0.1454(4) 1.0877(4) 0.086(3) Uani d . 1
H H34 -0.1096 0.1297 1.1211 0.103 Uiso calc R 1
C C35 -0.0987(5) 0.1088(4) 1.0379(4) 0.081(3) Uani d . 1
H H35 -0.0963 0.0687 1.0370 0.097 Uiso calc R 1
C C36 -0.0950(5) 0.1320(3) 0.9881(4) 0.076(2) Uani d . 1
H H36 -0.0899 0.1072 0.9533 0.091 Uiso calc R 1
C C37 0.2453(5) 0.2269(4) 0.7688(4) 0.078(3) Uani d . 1
H H37 0.2341 0.2404 0.7329 0.093 Uiso calc R 1
C C38 0.1997(4) 0.2441(3) 0.8106(3) 0.0457(18) Uani d . 1
C C39 0.2173(5) 0.2261(3) 0.8651(4) 0.059(2) Uani d . 1
C C40 0.2816(5) 0.1885(4) 0.8761(4) 0.073(2) Uani d . 1
H H40 0.2936 0.1750 0.9120 0.088 Uiso calc R 1
C C41 0.3267(5) 0.1717(4) 0.8337(5) 0.092(3) Uani d . 1
H H41 0.3705 0.1477 0.8417 0.110 Uiso calc R 1
C C42 0.3080(6) 0.1895(4) 0.7800(4) 0.086(3) Uani d . 1
C C43 0.4745(5) 0.0098(3) 0.3501(3) 0.0536(19) Uani d . 1
C C44 0.3819(5) 0.0043(3) 0.3189(3) 0.063(2) Uani d . 1
H H44 0.3641 0.0272 0.2906 0.075 Uiso calc R 1
C C45 0.3173(5) -0.0354(4) 0.3305(4) 0.077(3) Uani d . 1
H H45 0.2559 -0.0390 0.3099 0.092 Uiso calc R 1
C C46 0.3429(6) -0.0691(4) 0.3717(4) 0.083(3) Uani d . 1
H H46 0.2993 -0.0955 0.3796 0.100 Uiso calc R 1
C C47 0.4332(7) -0.0636(4) 0.4013(4) 0.096(3) Uani d . 1
H H47 0.4507 -0.0864 0.4297 0.115 Uiso calc R 1
C C48 0.4995(5) -0.0247(4) 0.3899(4) 0.082(3) Uani d . 1
H H48 0.5609 -0.0224 0.4097 0.098 Uiso calc R 1
C C49 0.6656(5) 0.0505(3) 0.3669(4) 0.060(2) Uani d . 1
C C50 0.7128(7) 0.0741(3) 0.4264(5) 0.083(3) Uani d . 1
H H50 0.6855 0.0965 0.4518 0.099 Uiso calc R 1
C C51 0.8018(9) 0.0650(4) 0.4496(5) 0.107(4) Uani d . 1
H H51 0.8338 0.0814 0.4902 0.128 Uiso calc R 1
C C52 0.8409(8) 0.0322(6) 0.4124(7) 0.123(6) Uani d . 1
H H52 0.9000 0.0260 0.4279 0.148 Uiso calc R 1
C C53 0.7967(7) 0.0085(5) 0.3542(6) 0.105(4) Uani d . 1
H H53 0.8248 -0.0142 0.3295 0.126 Uiso calc R 1
C C54 0.7083(6) 0.0177(4) 0.3300(4) 0.085(3) Uani d . 1
H H54 0.6779 0.0017 0.2891 0.101 Uiso calc R 1
C C55 0.5330(4) 0.0572(3) 0.2574(3) 0.0483(18) Uani d . 1
C C56 0.5048(5) 0.0006(3) 0.2176(4) 0.078(2) Uani d . 1
H H56 0.4946 -0.0333 0.2326 0.093 Uiso calc R 1
C C57 0.4923(6) -0.0044(4) 0.1566(5) 0.107(3) Uani d . 1
H H57 0.4738 -0.0418 0.1302 0.128 Uiso calc R 1
C C58 0.5065(7) 0.0443(5) 0.1345(5) 0.115(4) Uani d . 1
H H58 0.4993 0.0399 0.0930 0.138 Uiso calc R 1
C C59 0.5309(8) 0.0990(5) 0.1710(5) 0.118(4) Uani d . 1
H H59 0.5384 0.1323 0.1546 0.142 Uiso calc R 1
C C60 0.5446(5) 0.1059(3) 0.2317(4) 0.080(3) Uani d . 1
H H60 0.5622 0.1441 0.2567 0.096 Uiso calc R 1
C C61 0.3678(4) 0.1595(3) 0.4684(3) 0.0481(18) Uani d . 1
C C62 0.3515(6) 0.1870(3) 0.5202(4) 0.093(3) Uani d . 1
H H62 0.3580 0.2284 0.5297 0.112 Uiso calc R 1
C C63 0.3256(6) 0.1553(4) 0.5590(4) 0.111(4) Uani d . 1
H H63 0.3150 0.1754 0.5943 0.133 Uiso calc R 1
C C64 0.3153(5) 0.0945(4) 0.5465(4) 0.077(3) Uani d . 1
H H64 0.2982 0.0730 0.5730 0.092 Uiso calc R 1
C C65 0.3304(6) 0.0664(4) 0.4951(4) 0.082(3) Uani d . 1
H H65 0.3227 0.0249 0.4856 0.098 Uiso calc R 1
C C66 0.3573(5) 0.0982(3) 0.4558(3) 0.073(2) Uani d . 1
H H66 0.3683 0.0779 0.4207 0.087 Uiso calc R 1
C C67 0.2972(5) 0.1823(3) 0.3502(4) 0.057(2) Uani d . 1
C C68 0.3015(6) 0.1682(3) 0.2914(4) 0.073(2) Uani d . 1
H H68 0.3581 0.1663 0.2847 0.088 Uiso calc R 1
C C69 0.2246(8) 0.1565(4) 0.2414(4) 0.101(4) Uani d . 1
H H69 0.2285 0.1458 0.2018 0.121 Uiso calc R 1
C C70 0.1430(8) 0.1614(5) 0.2533(6) 0.120(5) Uani d . 1
H H70 0.0904 0.1543 0.2208 0.144 Uiso calc R 1
C C71 0.1360(7) 0.1764(4) 0.3112(6) 0.104(4) Uani d . 1
H H71 0.0795 0.1798 0.3175 0.125 Uiso calc R 1
C C72 0.2120(6) 0.1865(3) 0.3599(4) 0.081(3) Uani d . 1
H H72 0.2072 0.1962 0.3994 0.098 Uiso calc R 1
C C73 0.4179(5) 0.2762(3) 0.4476(3) 0.0490(19) Uani d . 1
C C74 0.4882(5) 0.2995(4) 0.4981(4) 0.071(2) Uani d . 1
H H74 0.5250 0.2745 0.5151 0.085 Uiso calc R 1
C C75 0.5071(6) 0.3608(4) 0.5257(4) 0.089(3) Uani d . 1
H H75 0.5560 0.3756 0.5606 0.107 Uiso calc R 1
C C76 0.4549(8) 0.3987(5) 0.5023(6) 0.110(4) Uani d . 1
H H76 0.4655 0.4390 0.5212 0.132 Uiso calc R 1
C C77 0.3874(7) 0.3754(4) 0.4506(5) 0.099(3) Uani d . 1
H H77 0.3520 0.4009 0.4332 0.119 Uiso calc R 1
C C78 0.3678(5) 0.3157(4) 0.4220(4) 0.080(3) Uani d . 1
H H78 0.3212 0.3020 0.3857 0.096 Uiso calc R 1
C C79 0.7131(4) 0.2350(3) 0.3754(3) 0.0443(17) Uani d . 1
C C80 0.7834(4) 0.2030(3) 0.3885(3) 0.0498(19) Uani d . 1
H H80 0.7975 0.1909 0.4251 0.060 Uiso calc R 1
C C81 0.8327(5) 0.1889(3) 0.3476(4) 0.068(2) Uani d . 1
H H81 0.8804 0.1680 0.3566 0.082 Uiso calc R 1
C C82 0.8092(5) 0.2066(3) 0.2930(4) 0.070(2) Uani d . 1
C C83 0.7420(5) 0.2393(3) 0.2791(3) 0.059(2) Uani d . 1
H H83 0.7295 0.2523 0.2430 0.071 Uiso calc R 1
C C84 0.6928(4) 0.2525(3) 0.3208(3) 0.0465(18) Uani d . 1
C C85 0.4347(5) 0.4502(3) 0.2326(4) 0.056(2) Uani d . 1
C C86 0.3700(5) 0.4869(3) 0.2389(4) 0.076(2) Uani d . 1
H H86 0.3383 0.4998 0.2055 0.092 Uiso calc R 1
C C87 0.3530(6) 0.5040(4) 0.2947(6) 0.098(3) Uani d . 1
H H87 0.3107 0.5288 0.2984 0.118 Uiso calc R 1
C C88 0.3976(7) 0.4848(4) 0.3438(5) 0.102(3) Uani d . 1
H H88 0.3839 0.4949 0.3806 0.122 Uiso calc R 1
C C89 0.4624(6) 0.4506(4) 0.3389(4) 0.077(3) Uani d . 1
H H89 0.4951 0.4391 0.3730 0.093 Uiso calc R 1
C C90 0.4800(5) 0.4329(3) 0.2834(4) 0.072(2) Uani d . 1
H H90 0.5234 0.4088 0.2806 0.086 Uiso calc R 1
C C91 0.3815(5) 0.4462(3) 0.1036(3) 0.058(2) Uani d . 1
C C92 0.3918(6) 0.5015(4) 0.0889(4) 0.096(3) Uani d . 1
H H92 0.4419 0.5307 0.1116 0.115 Uiso calc R 1
C C93 0.3294(8) 0.5133(5) 0.0415(5) 0.136(5) Uani d . 1
H H93 0.3354 0.5513 0.0337 0.163 Uiso calc R 1
C C94 0.2585(9) 0.4702(7) 0.0053(6) 0.146(5) Uani d . 1
H H94 0.2186 0.4774 -0.0288 0.175 Uiso calc R 1
C C95 0.2475(7) 0.4175(6) 0.0199(6) 0.135(5) Uani d . 1
H H95 0.1976 0.3886 -0.0038 0.162 Uiso calc R 1
C C96 0.3072(6) 0.4041(4) 0.0688(5) 0.097(3) Uani d . 1
H H96 0.2970 0.3670 0.0780 0.116 Uiso calc R 1
C C97 0.5682(5) 0.4789(3) 0.1731(4) 0.056(2) Uani d . 1
C C98 0.6214(6) 0.4649(3) 0.1363(4) 0.093(3) Uani d . 1
H H98 0.6051 0.4284 0.1082 0.111 Uiso calc R 1
C C99 0.7002(6) 0.5039(4) 0.1395(5) 0.121(4) Uani d . 1
H H99 0.7337 0.4949 0.1121 0.145 Uiso calc R 1
C C100 0.7270(5) 0.5557(4) 0.1840(5) 0.085(3) Uani d . 1
H H100 0.7816 0.5807 0.1886 0.102 Uiso calc R 1
C C101 0.6762(6) 0.5708(4) 0.2208(4) 0.087(3) Uani d . 1
H H101 0.6934 0.6072 0.2492 0.105 Uiso calc R 1
C C102 0.5950(5) 0.5309(4) 0.2163(4) 0.078(2) Uani d . 1
H H102 0.5605 0.5405 0.2430 0.093 Uiso calc R 1
C C103 0.5231(4) 0.3070(3) -0.0165(3) 0.0504(19) Uani d . 1
C C104 0.5561(5) 0.2855(3) -0.0643(4) 0.073(2) Uani d . 1
H H104 0.6008 0.2618 -0.0585 0.088 Uiso calc R 1
C C105 0.5250(7) 0.2979(4) -0.1197(4) 0.092(3) Uani d . 1
H H105 0.5464 0.2812 -0.1517 0.110 Uiso calc R 1
C C106 0.4623(8) 0.3348(5) -0.1289(5) 0.119(4) Uani d . 1
H H106 0.4439 0.3454 -0.1661 0.142 Uiso calc R 1
C C107 0.4267(7) 0.3562(4) -0.0818(5) 0.100(3) Uani d . 1
H H107 0.3814 0.3794 -0.0880 0.121 Uiso calc R 1
C C108 0.4583(5) 0.3432(4) -0.0262(4) 0.082(3) Uani d . 1
H H108 0.4359 0.3590 0.0056 0.099 Uiso calc R 1
C C109 0.6809(4) 0.3247(3) 0.0879(3) 0.0485(18) Uani d . 1
C C110 0.7216(5) 0.3252(3) 0.1491(4) 0.069(2) Uani d . 1
H H110 0.6878 0.3075 0.1711 0.082 Uiso calc R 1
C C111 0.8111(6) 0.3515(3) 0.1767(4) 0.085(3) Uani d . 1
H H111 0.8381 0.3508 0.2170 0.101 Uiso calc R 1
C C112 0.8611(5) 0.3790(3) 0.1451(5) 0.073(3) Uani d . 1
H H112 0.9211 0.3982 0.1643 0.088 Uiso calc R 1
C C113 0.8225(6) 0.3780(3) 0.0866(4) 0.070(2) Uani d . 1
H H113 0.8575 0.3942 0.0644 0.085 Uiso calc R 1
C C114 0.7326(5) 0.3534(3) 0.0587(3) 0.062(2) Uani d . 1
H H114 0.7062 0.3563 0.0190 0.074 Uiso calc R 1
C C115 0.5647(4) 0.2099(3) 0.0372(3) 0.0425(17) Uani d . 1
C C116 0.4843(5) 0.1713(4) 0.0175(4) 0.070(2) Uani d . 1
H H116 0.4302 0.1853 0.0170 0.084 Uiso calc R 1
C C117 0.4827(6) 0.1114(4) -0.0018(4) 0.096(3) Uani d . 1
H H117 0.4267 0.0855 -0.0176 0.115 Uiso calc R 1
C C118 0.5629(7) 0.0883(4) 0.0017(4) 0.083(3) Uani d . 1
H H118 0.5613 0.0475 -0.0102 0.099 Uiso calc R 1
C C119 0.6426(6) 0.1271(4) 0.0228(4) 0.085(3) Uani d . 1
H H119 0.6973 0.1131 0.0258 0.102 Uiso calc R 1
C C120 0.6435(5) 0.1880(3) 0.0403(4) 0.068(2) Uani d . 1
H H120 0.6991 0.2142 0.0545 0.082 Uiso calc R 1
C C121 0.3203(5) 0.2645(3) 0.1752(3) 0.0460(18) Uani d . 1
C C122 0.2394(5) 0.2484(3) 0.1295(3) 0.0488(19) Uani d . 1
C C123 0.1588(5) 0.2661(3) 0.1403(4) 0.062(2) Uani d . 1
H H123 0.1037 0.2559 0.1096 0.074 Uiso calc R 1
C C124 0.1641(5) 0.2985(3) 0.1970(4) 0.060(2) Uani d . 1
C C125 0.2437(5) 0.3161(3) 0.2410(4) 0.067(2) Uani d . 1
H H125 0.2462 0.3399 0.2783 0.081 Uiso calc R 1
C C126 0.3230(5) 0.2984(3) 0.2306(4) 0.058(2) Uani d . 1
H H126 0.3778 0.3098 0.2615 0.070 Uiso calc R 1
C C127 -0.0569(5) 0.5129(3) 0.3545(4) 0.0530(19) Uani d . 1
C C128 -0.0611(5) 0.5072(3) 0.4121(4) 0.069(2) Uani d . 1
H H128 -0.0127 0.5268 0.4459 0.083 Uiso calc R 1
C C129 -0.1353(6) 0.4730(4) 0.4208(4) 0.080(3) Uani d . 1
H H129 -0.1372 0.4690 0.4594 0.095 Uiso calc R 1
C C130 -0.2070(6) 0.4450(3) 0.3691(5) 0.079(3) Uani d . 1
H H130 -0.2575 0.4220 0.3737 0.095 Uiso calc R 1
C C131 -0.2057(5) 0.4502(3) 0.3125(4) 0.082(3) Uani d . 1
H H131 -0.2546 0.4313 0.2788 0.098 Uiso calc R 1
C C132 -0.1293(5) 0.4844(3) 0.3058(4) 0.074(2) Uani d . 1
H H132 -0.1278 0.4879 0.2670 0.088 Uiso calc R 1
C C133 0.1367(4) 0.5479(3) 0.4003(3) 0.0531(19) Uani d . 1
C C134 0.1461(5) 0.4905(3) 0.4067(4) 0.071(2) Uani d . 1
H H134 0.1027 0.4581 0.3815 0.085 Uiso calc R 1
C C135 0.2193(6) 0.4814(4) 0.4501(4) 0.083(3) Uani d . 1
H H135 0.2228 0.4431 0.4561 0.100 Uiso calc R 1
C C136 0.2869(6) 0.5282(5) 0.4844(4) 0.099(3) Uani d . 1
H H136 0.3388 0.5213 0.5111 0.119 Uiso calc R 1
C C137 0.2781(6) 0.5846(5) 0.4792(4) 0.090(3) Uani d . 1
H H137 0.3218 0.6166 0.5046 0.108 Uiso calc R 1
C C138 0.2043(6) 0.5949(3) 0.4364(4) 0.074(3) Uani d . 1
H H138 0.2004 0.6336 0.4319 0.089 Uiso calc R 1
C C139 0.0435(5) 0.5382(3) 0.2722(4) 0.055(2) Uani d . 1
C C140 0.0980(5) 0.4981(3) 0.2568(4) 0.070(2) Uani d . 1
H H140 0.1323 0.4818 0.2866 0.084 Uiso calc R 1
C C141 0.1017(6) 0.4820(4) 0.1968(5) 0.088(3) Uani d . 1
H H141 0.1378 0.4546 0.1867 0.106 Uiso calc R 1
C C142 0.0521(7) 0.5066(5) 0.1528(5) 0.102(3) Uani d . 1
H H142 0.0554 0.4964 0.1130 0.123 Uiso calc R 1
C C143 -0.0030(6) 0.5466(4) 0.1679(5) 0.094(3) Uani d . 1
H H143 -0.0380 0.5626 0.1380 0.113 Uiso calc R 1
C C144 -0.0054(5) 0.5624(4) 0.2268(4) 0.074(2) Uani d . 1
H H144 -0.0409 0.5902 0.2368 0.089 Uiso calc R 1
C C145 -0.0777(4) 0.7807(3) 0.4531(4) 0.054(2) Uani d . 1
C C146 -0.0865(4) 0.8085(3) 0.4039(4) 0.070(2) Uani d . 1
H H146 -0.0905 0.7865 0.3654 0.084 Uiso calc R 1
C C147 -0.0891(6) 0.8697(4) 0.4132(5) 0.098(3) Uani d . 1
H H147 -0.0967 0.8890 0.3812 0.117 Uiso calc R 1
C C148 -0.0803(7) 0.8994(5) 0.4703(6) 0.102(4) Uani d . 1
H H148 -0.0852 0.9395 0.4755 0.123 Uiso calc R 1
C C149 -0.0652(6) 0.8772(4) 0.5209(5) 0.091(3) Uani d . 1
H H149 -0.0558 0.9011 0.5595 0.109 Uiso calc R 1
C C150 -0.0645(5) 0.8150(3) 0.5109(4) 0.065(2) Uani d . 1
H H150 -0.0551 0.7970 0.5439 0.078 Uiso calc R 1
C C151 -0.0506(5) 0.6838(3) 0.5120(3) 0.0534(19) Uani d . 1
C C152 0.0366(6) 0.6745(3) 0.5367(5) 0.080(3) Uani d . 1
H H152 0.0772 0.6755 0.5134 0.096 Uiso calc R 1
C C153 0.0661(7) 0.6641(4) 0.5923(6) 0.111(4) Uani d . 1
H H153 0.1250 0.6569 0.6068 0.133 Uiso calc R 1
C C154 0.0070(10) 0.6646(4) 0.6274(6) 0.124(5) Uani d . 1
H H154 0.0266 0.6579 0.6664 0.149 Uiso calc R 1
C C155 -0.0812(8) 0.6747(4) 0.6062(5) 0.107(4) Uani d . 1
H H155 -0.1206 0.6754 0.6305 0.129 Uiso calc R 1
C C156 -0.1087(6) 0.6836(3) 0.5480(4) 0.076(2) Uani d . 1
H H156 -0.1680 0.6896 0.5327 0.091 Uiso calc R 1
C C157 -0.2003(5) 0.6687(3) 0.4065(3) 0.059(2) Uani d . 1
C C158 -0.2660(5) 0.7011(3) 0.3885(4) 0.080(3) Uani d . 1
H H158 -0.2505 0.7418 0.3913 0.096 Uiso calc R 1
C C159 -0.3569(6) 0.6723(4) 0.3656(4) 0.098(3) Uani d . 1
H H159 -0.4014 0.6939 0.3509 0.118 Uiso calc R 1
C C160 -0.3827(6) 0.6135(5) 0.3642(4) 0.091(3) Uani d . 1
H H160 -0.4441 0.5959 0.3521 0.109 Uiso calc R 1
C C161 -0.3165(6) 0.5816(4) 0.3808(4) 0.085(3) Uani d . 1
H H161 -0.3324 0.5407 0.3767 0.102 Uiso calc R 1
C C162 -0.2251(5) 0.6085(3) 0.4039(4) 0.077(3) Uani d . 1
H H162 -0.1809 0.5863 0.4176 0.093 Uiso calc R 1
C C163 0.1680(5) 0.7233(3) 0.3206(4) 0.053(2) Uani d . 1
C C164 0.1622(5) 0.6884(3) 0.2635(4) 0.063(2) Uani d . 1
H H164 0.1058 0.6769 0.2341 0.076 Uiso calc R 1
C C165 0.2375(7) 0.6708(4) 0.2499(4) 0.080(3) Uani d . 1
H H165 0.2316 0.6459 0.2124 0.096 Uiso calc R 1
C C166 0.3209(6) 0.6898(4) 0.2911(5) 0.077(3) Uani d . 1
C C167 0.3300(5) 0.7249(4) 0.3467(4) 0.069(2) Uani d . 1
H H167 0.3876 0.7378 0.3745 0.083 Uiso calc R 1
C C168 0.2540(5) 0.7415(3) 0.3622(3) 0.0494(19) Uani d . 1
N N1 0.1697(4) 0.2419(3) 0.9078(3) 0.0549(16) Uani d D 1
H H1A 0.201(7) 0.243(5) 0.946(3) 0.082 Uiso d D 1
H H1B 0.157(8) 0.275(3) 0.908(6) 0.082 Uiso d D 1
N N2 0.6592(4) 0.2460(2) 0.4159(3) 0.0513(15) Uani d D 1
H H2A 0.687(7) 0.245(5) 0.454(3) 0.077 Uiso d D 1
H H2B 0.646(7) 0.279(3) 0.417(5) 0.077 Uiso d D 1
N N3 0.4027(4) 0.2477(2) 0.1658(3) 0.0453(15) Uani d D 1
H H3A 0.440(6) 0.246(5) 0.201(3) 0.068 Uiso d D 1
H H3B 0.391(8) 0.214(3) 0.139(4) 0.068 Uiso d D 1
N N4 0.0885(4) 0.7379(3) 0.3341(3) 0.0533(16) Uani d D 1
H H4A 0.046(6) 0.741(5) 0.307(4) 0.080 Uiso d D 1
H H4B 0.104(8) 0.770(3) 0.362(4) 0.080 Uiso d D 1
O O1 0.1189(3) 0.3065(2) 0.7386(2) 0.0778(16) Uani d . 1
O O2 0.1320(3) 0.3368(2) 0.8465(3) 0.0813(16) Uani d . 1
O O3 0.0289(3) 0.24717(19) 0.7861(2) 0.0671(15) Uani d . 1
O O4 0.6098(3) 0.3387(2) 0.3545(2) 0.0715(15) Uani d . 1
O O5 0.5195(3) 0.24505(19) 0.2890(2) 0.0632(14) Uani d . 1
O O6 0.6054(3) 0.3125(2) 0.2474(2) 0.0769(16) Uani d . 1
O O7 0.2778(3) 0.1565(2) 0.0668(2) 0.0804(16) Uani d . 1
O O8 0.1395(3) 0.1901(2) 0.0223(2) 0.0889(17) Uani d . 1
O O9 0.2870(3) 0.2482(2) 0.0327(2) 0.0749(16) Uani d . 1
O O10 0.2153(4) 0.8336(2) 0.4249(2) 0.0819(16) Uani d . 1
O O11 0.3597(4) 0.8041(2) 0.4666(3) 0.0975(19) Uani d . 1
O O12 0.2174(3) 0.7445(2) 0.4635(2) 0.0782(16) Uani d . 1
P P1 0.00610(13) 0.07371(8) 0.83137(10) 0.0566(5) Uani d . 1
P P2 -0.09104(13) 0.21763(8) 0.92183(10) 0.0544(5) Uani d . 1
P P3 0.55376(12) 0.06892(8) 0.33884(9) 0.0522(5) Uani d . 1
P P4 0.40134(12) 0.19756(8) 0.41339(9) 0.0485(5) Uani d . 1
P P5 0.46462(13) 0.42654(8) 0.16345(10) 0.0564(6) Uani d . 1
P P6 0.56177(12) 0.28953(8) 0.05733(9) 0.0489(5) Uani d . 1
P P7 0.03721(13) 0.56412(8) 0.34845(10) 0.0542(5) Uani d . 1
P P8 -0.07843(12) 0.70087(8) 0.43783(10) 0.0527(5) Uani d . 1
S S1 0.11387(13) 0.28755(9) 0.79372(10) 0.0601(6) Uani d . 1
S S2 0.59964(12) 0.29081(8) 0.30089(10) 0.0551(5) Uani d . 1
S S3 0.23400(13) 0.20682(9) 0.05674(9) 0.0606(5) Uani d . 1
S S4 0.26396(15) 0.78513(9) 0.43523(10) 0.0682(6) Uani d . 1
Cl Cl1 0.3668(2) 0.16776(18) 0.72775(15) 0.1756(15) Uani d . 1
Cl Cl2 0.87604(17) 0.19052(13) 0.24361(12) 0.1175(9) Uani d . 1
Cl Cl3 0.06543(16) 0.32049(12) 0.21181(13) 0.1191(9) Uani d . 1
Cl Cl4 0.41655(18) 0.66937(15) 0.27116(14) 0.1425(12) Uani d . 1

loop_
_atom_site_aniso_label
_atom_site_aniso_U_11
_atom_site_aniso_U_22
_atom_site_aniso_U_33
_atom_site_aniso_U_12
_atom_site_aniso_U_13
_atom_site_aniso_U_23
Ag1 0.0669(4) 0.0550(4) 0.1089(6) 0.0008(3) 0.0547(4) 0.0007(4)
Ag2 0.0653(4) 0.0488(4) 0.0931(5) 0.0092(3) 0.0488(4) 0.0085(3)
Ag3 0.0726(4) 0.0519(4) 0.0870(5) 0.0137(3) 0.0519(4) 0.0193(3)
Ag4 0.0757(4) 0.0517(4) 0.1023(6) 0.0150(3) 0.0573(4) 0.0137(4)
C1 0.042(5) 0.071(5) 0.056(6) 0.003(4) 0.022(4) 0.007(4)
C2 0.089(7) 0.090(6) 0.061(6) 0.037(5) 0.035(5) 0.007(5)
C3 0.086(7) 0.088(7) 0.123(10) 0.037(6) 0.039(7) 0.019(7)
C4 0.076(7) 0.132(9) 0.104(10) 0.036(6) 0.022(8) 0.032(8)
C5 0.062(7) 0.140(10) 0.088(9) -0.008(6) 0.008(6) 0.033(8)
C6 0.058(6) 0.091(6) 0.079(8) 0.012(5) 0.026(5) 0.003(5)
C7 0.069(5) 0.052(5) 0.058(6) 0.017(4) 0.035(4) 0.020(4)
C8 0.085(6) 0.069(6) 0.072(7) 0.030(5) 0.032(5) 0.023(5)
C9 0.100(7) 0.085(6) 0.059(7) 0.022(5) 0.027(6) 0.024(5)
C10 0.107(8) 0.136(9) 0.066(8) 0.035(7) 0.038(6) 0.030(7)
C11 0.103(7) 0.111(8) 0.082(8) 0.039(6) 0.040(6) 0.068(7)
C12 0.080(6) 0.048(5) 0.087(7) 0.019(4) 0.045(5) 0.030(5)
C13 0.062(5) 0.041(4) 0.054(5) 0.003(3) 0.027(4) 0.003(4)
C14 0.074(6) 0.068(6) 0.066(6) 0.004(4) 0.019(5) 0.024(5)
C15 0.097(7) 0.075(6) 0.087(7) 0.018(5) 0.046(6) 0.038(5)
C16 0.088(7) 0.083(7) 0.096(8) 0.002(5) 0.057(6) 0.026(6)
C17 0.055(5) 0.071(6) 0.098(7) 0.008(4) 0.039(5) 0.014(5)
C18 0.064(5) 0.056(5) 0.074(6) 0.001(4) 0.018(5) 0.023(4)
C19 0.071(5) 0.047(4) 0.052(6) 0.021(4) 0.034(5) 0.016(4)
C20 0.086(7) 0.054(5) 0.069(7) 0.015(4) 0.018(6) 0.005(5)
C21 0.165(11) 0.056(6) 0.070(8) 0.034(7) 0.023(9) 0.014(5)
C22 0.103(9) 0.078(7) 0.096(10) 0.020(6) -0.023(8) 0.008(7)
C23 0.066(7) 0.080(7) 0.119(10) 0.002(5) 0.015(7) 0.018(7)
C24 0.060(6) 0.074(6) 0.075(7) 0.012(4) 0.016(5) 0.015(5)
C25 0.070(6) 0.067(5) 0.058(6) 0.000(5) 0.039(5) -0.003(4)
C26 0.140(9) 0.054(6) 0.057(6) 0.010(5) 0.022(6) 0.007(4)
C27 0.223(14) 0.064(8) 0.080(9) 0.034(7) 0.052(9) 0.020(6)
C28 0.221(17) 0.071(8) 0.122(12) 0.016(9) 0.115(12) 0.004(7)
C29 0.139(11) 0.066(8) 0.198(14) -0.043(6) 0.122(11) -0.028(8)
C30 0.092(7) 0.074(7) 0.160(10) -0.020(5) 0.082(7) -0.032(6)
C31 0.032(4) 0.054(5) 0.058(6) 0.005(3) 0.016(4) 0.004(4)
C32 0.065(5) 0.072(5) 0.056(6) 0.012(4) 0.032(5) 0.009(5)
C33 0.098(7) 0.076(6) 0.068(7) 0.006(5) 0.046(5) 0.002(5)
C34 0.095(7) 0.105(8) 0.065(7) 0.025(6) 0.025(6) 0.027(6)
C35 0.095(7) 0.075(6) 0.086(8) 0.040(5) 0.030(6) 0.025(6)
C36 0.101(7) 0.074(6) 0.070(7) 0.035(5) 0.038(5) 0.027(5)
C37 0.051(5) 0.117(7) 0.074(7) 0.016(5) 0.023(5) 0.037(6)
C38 0.033(4) 0.072(5) 0.028(5) -0.002(3) 0.005(4) 0.014(4)
C39 0.048(5) 0.059(5) 0.065(6) -0.015(4) 0.018(5) 0.013(4)
C40 0.058(6) 0.100(7) 0.064(7) 0.022(5) 0.010(5) 0.028(5)
C41 0.051(6) 0.138(8) 0.093(9) 0.047(5) 0.014(6) 0.032(7)
C42 0.053(6) 0.150(9) 0.065(7) 0.032(5) 0.028(5) 0.024(6)
C43 0.054(5) 0.050(5) 0.055(5) 0.005(3) 0.021(4) 0.005(4)
C44 0.064(5) 0.062(5) 0.060(6) 0.007(4) 0.019(5) 0.009(4)
C45 0.053(5) 0.085(7) 0.089(8) 0.001(5) 0.024(5) 0.012(5)
C46 0.076(7) 0.068(6) 0.104(9) -0.012(5) 0.040(6) 0.008(5)
C47 0.110(8) 0.088(7) 0.104(8) -0.003(6) 0.038(7) 0.059(6)
C48 0.059(5) 0.090(6) 0.103(8) 0.001(4) 0.026(5) 0.043(6)
C49 0.059(5) 0.054(5) 0.074(7) 0.010(4) 0.020(5) 0.030(5)
C50 0.084(7) 0.062(6) 0.100(9) 0.007(5) 0.017(6) 0.031(6)
C51 0.118(11) 0.060(7) 0.108(10) -0.017(6) -0.022(8) 0.033(7)
C52 0.064(8) 0.111(11) 0.197(18) -0.001(7) 0.002(9) 0.102(12)
C53 0.063(7) 0.143(10) 0.143(12) 0.053(7) 0.045(7) 0.072(9)
C54 0.065(6) 0.097(7) 0.099(8) 0.034(5) 0.028(6) 0.023(6)
C55 0.051(4) 0.050(5) 0.047(5) 0.011(3) 0.020(4) 0.009(4)
C56 0.095(6) 0.056(6) 0.075(7) -0.003(4) 0.024(6) 0.010(5)
C57 0.142(9) 0.098(8) 0.074(8) -0.011(6) 0.047(7) 0.003(6)
C58 0.173(11) 0.113(9) 0.078(9) 0.013(8) 0.065(8) 0.035(8)
C59 0.178(11) 0.106(9) 0.101(10) 0.034(8) 0.065(9) 0.055(8)
C60 0.109(7) 0.063(6) 0.072(7) 0.005(5) 0.034(6) 0.020(5)
C61 0.054(4) 0.056(5) 0.047(5) 0.020(3) 0.021(4) 0.025(4)
C62 0.151(8) 0.058(6) 0.115(8) 0.036(5) 0.104(7) 0.026(5)
C63 0.196(10) 0.081(7) 0.128(9) 0.061(7) 0.136(9) 0.046(6)
C64 0.094(6) 0.084(7) 0.094(8) 0.034(5) 0.067(6) 0.053(6)
C65 0.104(7) 0.062(6) 0.080(7) 0.006(5) 0.028(6) 0.025(5)
C66 0.127(7) 0.057(5) 0.037(5) 0.017(5) 0.027(5) 0.012(4)
C67 0.065(6) 0.041(4) 0.061(6) 0.002(3) 0.013(5) 0.012(4)
C68 0.101(7) 0.059(5) 0.062(7) 0.002(4) 0.021(6) 0.028(5)
C69 0.149(10) 0.082(7) 0.040(7) -0.012(7) -0.021(8) 0.025(5)
C70 0.115(10) 0.093(8) 0.096(11) -0.027(7) -0.048(9) 0.026(8)
C71 0.069(7) 0.098(8) 0.128(11) -0.002(5) -0.003(8) 0.040(8)
C72 0.058(6) 0.105(7) 0.072(7) 0.014(5) 0.011(6) 0.010(5)
C73 0.042(4) 0.054(5) 0.058(6) 0.007(4) 0.024(4) 0.018(4)
C74 0.070(6) 0.067(6) 0.087(7) 0.019(4) 0.036(5) 0.024(5)
C75 0.079(7) 0.082(7) 0.093(8) -0.008(5) 0.039(6) -0.018(6)
C76 0.117(10) 0.072(8) 0.167(13) 0.018(7) 0.097(9) 0.006(8)
C77 0.111(9) 0.054(7) 0.146(11) 0.020(6) 0.054(8) 0.031(7)
C78 0.078(6) 0.063(6) 0.114(8) 0.021(5) 0.048(6) 0.024(6)
C79 0.026(4) 0.061(4) 0.044(5) 0.005(3) 0.005(4) 0.016(4)
C80 0.050(5) 0.053(4) 0.050(5) 0.006(3) 0.012(4) 0.025(4)
C81 0.051(5) 0.068(5) 0.084(7) 0.008(4) 0.016(5) 0.020(5)
C82 0.074(6) 0.076(6) 0.064(7) 0.018(5) 0.035(5) 0.000(5)
C83 0.055(5) 0.064(5) 0.058(6) 0.009(4) 0.012(4) 0.022(4)
C84 0.030(4) 0.069(5) 0.039(5) 0.003(3) 0.011(4) 0.012(4)
C85 0.051(5) 0.052(5) 0.074(6) 0.005(4) 0.035(5) 0.018(4)
C86 0.071(6) 0.076(6) 0.083(7) 0.024(5) 0.025(5) 0.010(5)
C87 0.088(7) 0.095(7) 0.132(10) 0.025(5) 0.078(8) 0.005(7)
C88 0.110(9) 0.103(8) 0.098(10) -0.016(6) 0.062(8) 0.012(7)
C89 0.086(7) 0.096(7) 0.054(6) -0.004(5) 0.030(5) 0.025(5)
C90 0.078(6) 0.065(5) 0.083(7) 0.013(4) 0.037(6) 0.023(5)
C91 0.045(5) 0.061(5) 0.065(6) 0.002(4) 0.013(4) 0.012(4)
C92 0.073(6) 0.110(8) 0.092(8) -0.008(5) -0.005(6) 0.049(6)
C93 0.119(10) 0.156(11) 0.106(10) -0.021(8) -0.023(8) 0.071(9)
C94 0.122(12) 0.210(17) 0.104(11) 0.047(12) 0.007(9) 0.057(12)
C95 0.060(8) 0.164(13) 0.143(13) 0.016(8) -0.010(8) 0.001(10)
C96 0.060(6) 0.084(7) 0.131(10) 0.006(5) 0.019(6) 0.001(6)
C97 0.054(5) 0.049(5) 0.073(6) 0.015(4) 0.026(4) 0.022(4)
C98 0.104(7) 0.039(5) 0.155(10) 0.001(4) 0.085(7) 0.011(5)
C99 0.120(8) 0.072(7) 0.212(13) 0.020(6) 0.122(9) 0.029(8)
C100 0.057(6) 0.082(7) 0.130(10) 0.005(5) 0.039(6) 0.044(7)
C101 0.079(7) 0.083(6) 0.081(7) -0.014(5) 0.016(6) 0.000(5)
C102 0.077(6) 0.079(6) 0.074(7) -0.009(5) 0.035(5) 0.005(5)
C103 0.047(5) 0.054(5) 0.061(6) 0.015(3) 0.022(4) 0.026(4)
C104 0.090(6) 0.092(6) 0.046(6) 0.029(5) 0.019(5) 0.029(5)
C105 0.137(9) 0.104(7) 0.038(6) 0.017(6) 0.024(6) 0.027(5)
C106 0.137(10) 0.116(9) 0.102(11) 0.014(7) 0.008(8) 0.065(8)
C107 0.115(9) 0.097(7) 0.091(9) 0.039(6) 0.006(7) 0.046(7)
C108 0.084(6) 0.089(6) 0.085(8) 0.034(5) 0.030(6) 0.026(6)
C109 0.047(4) 0.062(5) 0.047(5) 0.013(3) 0.026(4) 0.020(4)
C110 0.076(6) 0.071(6) 0.063(6) 0.003(4) 0.024(5) 0.024(5)
C111 0.083(7) 0.077(6) 0.084(7) 0.007(5) 0.015(6) 0.012(5)
C112 0.043(5) 0.066(6) 0.106(8) -0.001(4) 0.027(5) 0.009(5)
C113 0.069(6) 0.081(6) 0.068(7) 0.005(5) 0.033(5) 0.023(5)
C114 0.062(5) 0.076(5) 0.059(6) 0.012(4) 0.029(5) 0.030(4)
C115 0.040(4) 0.052(4) 0.039(5) 0.008(3) 0.013(4) 0.017(3)
C116 0.053(5) 0.070(6) 0.080(7) 0.004(4) 0.009(5) 0.016(5)
C117 0.084(7) 0.074(7) 0.106(8) -0.021(5) 0.006(6) 0.017(6)
C118 0.102(7) 0.056(6) 0.087(8) 0.005(5) 0.022(6) 0.023(5)
C119 0.100(7) 0.056(6) 0.115(8) 0.031(5) 0.057(6) 0.010(5)
C120 0.055(5) 0.064(5) 0.093(7) 0.009(4) 0.031(5) 0.021(5)
C121 0.046(5) 0.054(5) 0.035(5) -0.004(3) 0.011(4) 0.011(4)
C122 0.038(4) 0.060(5) 0.054(5) 0.000(3) 0.022(4) 0.022(4)
C123 0.040(5) 0.090(6) 0.056(6) 0.008(4) 0.008(4) 0.030(5)
C124 0.042(5) 0.080(6) 0.060(6) 0.014(4) 0.010(5) 0.026(5)
C125 0.068(6) 0.065(5) 0.073(7) 0.007(4) 0.034(5) 0.009(4)
C126 0.043(5) 0.066(5) 0.062(6) 0.001(4) 0.008(4) 0.020(4)
C127 0.050(5) 0.053(5) 0.058(6) 0.008(4) 0.020(4) 0.012(4)
C128 0.059(5) 0.075(6) 0.081(7) 0.004(4) 0.031(5) 0.023(5)
C129 0.071(6) 0.082(6) 0.104(8) 0.014(5) 0.052(6) 0.029(6)
C130 0.064(6) 0.068(6) 0.126(9) 0.007(4) 0.052(7) 0.037(6)
C131 0.063(6) 0.075(6) 0.098(8) -0.006(4) 0.022(6) 0.010(5)
C132 0.065(6) 0.080(6) 0.072(7) 0.000(5) 0.025(5) 0.009(5)
C133 0.056(5) 0.039(4) 0.066(6) 0.000(4) 0.031(4) 0.004(4)
C134 0.049(5) 0.068(6) 0.089(7) 0.007(4) 0.022(5) -0.005(5)
C135 0.065(6) 0.098(7) 0.106(8) 0.032(6) 0.034(6) 0.048(6)
C136 0.061(7) 0.153(10) 0.086(8) 0.023(7) 0.029(6) 0.021(8)
C137 0.049(6) 0.113(8) 0.076(8) -0.007(5) 0.004(5) -0.021(6)
C138 0.065(6) 0.057(5) 0.110(8) 0.004(4) 0.049(6) 0.014(5)
C139 0.049(5) 0.053(5) 0.067(6) 0.004(3) 0.027(4) 0.013(4)
C140 0.076(6) 0.086(6) 0.061(6) 0.027(5) 0.037(5) 0.015(5)
C141 0.105(8) 0.092(7) 0.075(8) 0.017(5) 0.044(7) 0.009(6)
C142 0.132(10) 0.103(8) 0.064(8) -0.017(7) 0.051(7) -0.007(6)
C143 0.103(8) 0.094(8) 0.081(9) -0.003(6) 0.014(7) 0.037(6)
C144 0.074(6) 0.089(6) 0.054(6) 0.012(5) 0.013(5) 0.015(5)
C145 0.039(4) 0.055(5) 0.077(6) 0.009(3) 0.027(4) 0.022(5)
C146 0.071(5) 0.054(5) 0.101(7) 0.016(4) 0.041(5) 0.031(5)
C147 0.085(7) 0.099(9) 0.134(11) 0.029(6) 0.047(8) 0.056(7)
C148 0.088(7) 0.079(8) 0.158(13) 0.031(6) 0.049(9) 0.037(8)
C149 0.100(7) 0.076(7) 0.096(9) 0.024(5) 0.044(7) -0.005(6)
C150 0.078(6) 0.046(5) 0.073(7) 0.010(4) 0.026(5) 0.010(4)
C151 0.051(5) 0.050(4) 0.055(6) 0.004(3) 0.006(4) 0.018(4)
C152 0.069(7) 0.054(5) 0.096(8) -0.005(4) -0.003(6) 0.013(5)
C153 0.084(8) 0.066(6) 0.140(13) -0.007(5) -0.037(8) 0.033(7)
C154 0.143(12) 0.076(7) 0.125(12) -0.027(8) -0.010(10) 0.050(7)
C155 0.143(10) 0.094(7) 0.088(9) -0.023(7) 0.050(8) 0.030(6)
C156 0.098(7) 0.078(6) 0.059(7) 0.011(5) 0.035(6) 0.020(5)
C157 0.048(5) 0.070(5) 0.056(6) 0.018(4) 0.023(4) -0.008(4)
C158 0.063(6) 0.057(5) 0.113(8) 0.014(4) 0.017(6) 0.009(5)
C159 0.058(6) 0.094(7) 0.113(9) 0.016(5) 0.005(6) -0.021(6)
C160 0.053(6) 0.116(8) 0.087(8) -0.010(6) 0.031(6) -0.019(6)
C161 0.063(6) 0.079(6) 0.107(8) -0.013(5) 0.025(6) 0.025(6)
C162 0.060(6) 0.070(6) 0.100(7) 0.006(4) 0.011(5) 0.036(5)
C163 0.063(6) 0.060(5) 0.038(5) 0.006(4) 0.017(5) 0.021(4)
C164 0.054(5) 0.070(5) 0.077(7) 0.005(4) 0.021(5) 0.042(5)
C165 0.089(7) 0.086(6) 0.076(7) 0.018(5) 0.032(6) 0.034(5)
C166 0.061(6) 0.122(8) 0.077(8) 0.040(5) 0.039(6) 0.048(6)
C167 0.051(5) 0.105(7) 0.062(7) 0.016(5) 0.016(5) 0.041(6)
C168 0.052(5) 0.069(5) 0.031(5) 0.009(4) 0.010(4) 0.023(4)
N1 0.048(4) 0.085(4) 0.029(4) 0.000(3) 0.014(3) 0.012(3)
N2 0.051(4) 0.058(4) 0.051(4) 0.009(3) 0.025(3) 0.013(3)
N3 0.033(3) 0.054(4) 0.047(4) 0.007(3) 0.008(3) 0.013(3)
N4 0.041(4) 0.062(4) 0.062(5) 0.013(3) 0.019(3) 0.018(3)
O1 0.077(4) 0.093(4) 0.067(4) 0.007(3) 0.011(3) 0.046(3)
O2 0.101(4) 0.055(3) 0.085(5) 0.011(3) 0.026(4) 0.013(3)
O3 0.047(3) 0.062(3) 0.084(4) 0.002(2) 0.008(3) 0.016(3)
O4 0.086(4) 0.058(3) 0.071(4) 0.014(3) 0.022(3) 0.015(3)
O5 0.038(3) 0.069(3) 0.082(4) 0.004(2) 0.014(3) 0.024(3)
O6 0.060(3) 0.125(5) 0.058(4) 0.025(3) 0.011(3) 0.055(4)
O7 0.101(4) 0.061(4) 0.067(4) 0.001(3) 0.015(3) 0.006(3)
O8 0.049(3) 0.132(5) 0.065(4) -0.003(3) 0.000(3) 0.007(4)
O9 0.076(4) 0.098(4) 0.060(4) 0.000(3) 0.028(3) 0.036(3)
O10 0.103(4) 0.067(4) 0.070(4) 0.020(3) 0.015(3) 0.015(3)
O11 0.078(4) 0.115(5) 0.080(5) -0.003(3) -0.010(4) 0.034(4)
O12 0.113(4) 0.075(4) 0.047(4) 0.004(3) 0.029(3) 0.016(3)
P1 0.0596(13) 0.0475(12) 0.0681(16) 0.0085(9) 0.0321(12) 0.0079(10)
P2 0.0540(12) 0.0494(12) 0.0648(15) 0.0042(9) 0.0336(11) 0.0058(10)
P3 0.0484(12) 0.0475(12) 0.0643(15) 0.0092(9) 0.0249(11) 0.0090(10)
P4 0.0478(12) 0.0505(12) 0.0540(14) 0.0135(9) 0.0228(10) 0.0137(10)
P5 0.0526(13) 0.0482(12) 0.0751(17) 0.0102(9) 0.0292(12) 0.0148(11)
P6 0.0486(12) 0.0564(12) 0.0481(14) 0.0113(9) 0.0215(10) 0.0156(10)
P7 0.0567(13) 0.0432(12) 0.0682(16) 0.0082(9) 0.0318(12) 0.0075(10)
P8 0.0498(12) 0.0509(12) 0.0625(15) 0.0109(9) 0.0268(11) 0.0090(10)
S1 0.0531(12) 0.0568(13) 0.0667(16) 0.0024(9) 0.0087(11) 0.0217(11)
S2 0.0484(12) 0.0628(13) 0.0566(15) 0.0100(9) 0.0107(10) 0.0256(11)
S3 0.0528(13) 0.0792(15) 0.0437(14) -0.0044(10) 0.0095(11) 0.0159(11)
S4 0.0786(16) 0.0677(14) 0.0566(16) 0.0080(11) 0.0101(13) 0.0265(12)
Cl1 0.138(3) 0.292(4) 0.132(3) 0.098(3) 0.083(2) 0.034(3)
Cl2 0.115(2) 0.164(2) 0.102(2) 0.0525(18) 0.0689(18) 0.0308(19)
Cl3 0.0755(16) 0.152(2) 0.142(3) 0.0472(15) 0.0512(17) 0.0188(19)
Cl4 0.107(2) 0.232(3) 0.134(3) 0.084(2) 0.070(2) 0.069(3)

loop_
_atom_type_symbol
_atom_type_description
_atom_type_scat_dispersion_real
_atom_type_scat_dispersion_imag
_atom_type_scat_source
C C 0.0033 0.0016 'International Tables Vol C Tables 4.2.6.8 and 6.1.1.4'
H H 0.0000 0.0000 'International Tables Vol C Tables 4.2.6.8 and 6.1.1.4'
N N 0.0061 0.0033 'International Tables Vol C Tables 4.2.6.8 and 6.1.1.4'
O O 0.0106 0.0060 'International Tables Vol C Tables 4.2.6.8 and 6.1.1.4'
P P 0.1023 0.0942 'International Tables Vol C Tables 4.2.6.8 and 6.1.1.4'
S S 0.1246 0.1234 'International Tables Vol C Tables 4.2.6.8 and 6.1.1.4'
Ag Ag -0.8971 1.1015 'International Tables Vol C Tables 4.2.6.8 and 6.1.1.4'
Cl Cl 0.1484 0.1585 'International Tables Vol C Tables 4.2.6.8 and 6.1.1.4'

loop_
_geom_angle_atom_site_label_1
_geom_angle_atom_site_label_2
_geom_angle_atom_site_label_3
_geom_angle
_geom_angle_publ_flag
N1 Ag1 P2 117.59(17) y
N1 Ag1 P1 121.19(17) y
P2 Ag1 P1 120.18(6) y
N2 Ag2 P4 112.43(15) y
N2 Ag2 P3 117.99(15) y
P4 Ag2 P3 129.55(6) y
N3 Ag3 P6 117.72(15) y
N3 Ag3 P5 119.52(15) y
P6 Ag3 P5 122.68(6) y
N4 Ag4 P8 117.92(16) y
N4 Ag4 P7 118.76(16) y
P8 Ag4 P7 123.29(6) y
C2 C1 C6 117.3(7) ?
C2 C1 P1 127.0(7) ?
C6 C1 P1 115.7(6) ?
C1 C2 C3 123.0(9) ?
C1 C2 H2 118.5 ?
C3 C2 H2 118.5 ?
C2 C3 C4 116.8(9) ?
C2 C3 H3 121.6 ?
C4 C3 H3 121.6 ?
C5 C4 C3 122.1(10) ?
C5 C4 H4 118.9 ?
C3 C4 H4 118.9 ?
C4 C5 C6 118.9(10) ?
C4 C5 H5 120.6 ?
C6 C5 H5 120.6 ?
C5 C6 C1 121.9(9) ?
C5 C6 H6 119.1 ?
C1 C6 H6 119.1 ?
C12 C7 C8 117.3(7) ?
C12 C7 P1 121.7(6) ?
C8 C7 P1 120.8(6) ?
C9 C8 C7 119.8(7) ?
C9 C8 H8 120.1 ?
C7 C8 H8 120.1 ?
C10 C9 C8 121.9(9) ?
C10 C9 H9 119.1 ?
C8 C9 H9 119.1 ?
C9 C10 C11 119.3(10) ?
C9 C10 H10 120.4 ?
C11 C10 H10 120.4 ?
C10 C11 C12 121.3(8) ?
C10 C11 H11 119.3 ?
C12 C11 H11 119.3 ?
C11 C12 C7 120.4(8) ?
C11 C12 H12 119.8 ?
C7 C12 H12 119.8 ?
C18 C13 C14 119.1(6) ?
C18 C13 P1 117.7(5) ?
C14 C13 P1 123.2(6) ?
C13 C14 C15 120.2(7) ?
C13 C14 H14 119.9 ?
C15 C14 H14 119.9 ?
C16 C15 C14 120.3(7) ?
C16 C15 H15 119.9 ?
C14 C15 H15 119.9 ?
C15 C16 C17 119.5(7) ?
C15 C16 H16 120.2 ?
C17 C16 H16 120.2 ?
C18 C17 C16 120.8(7) ?
C18 C17 H17 119.6 ?
C16 C17 H17 119.6 ?
C13 C18 C17 119.9(7) ?
C13 C18 H18 120.1 ?
C17 C18 H18 120.1 ?
C20 C19 C24 117.5(8) ?
C20 C19 P2 119.0(6) ?
C24 C19 P2 123.4(6) ?
C21 C20 C19 121.8(9) ?
C21 C20 H20 119.1 ?
C19 C20 H20 119.1 ?
C20 C21 C22 120.8(10) ?
C20 C21 H21 119.6 ?
C22 C21 H21 119.6 ?
C23 C22 C21 119.5(10) ?
C23 C22 H22 120.2 ?
C21 C22 H22 120.2 ?
C22 C23 C24 120.1(10) ?
C22 C23 H23 119.9 ?
C24 C23 H23 119.9 ?
C23 C24 C19 120.1(8) ?
C23 C24 H24 119.9 ?
C19 C24 H24 119.9 ?
C30 C25 C26 118.6(8) ?
C30 C25 P2 118.9(7) ?
C26 C25 P2 122.5(6) ?
C25 C26 C27 122.0(10) ?
C25 C26 H26 119.0 ?
C27 C26 H26 119.0 ?
C28 C27 C26 118.5(12) ?
C28 C27 H27 120.8 ?
C26 C27 H27 120.8 ?
C29 C28 C27 120.5(12) ?
C29 C28 H28 119.7 ?
C27 C28 H28 119.7 ?
C28 C29 C30 121.7(12) ?
C28 C29 H29 119.1 ?
C30 C29 H29 119.1 ?
C25 C30 C29 118.6(10) ?
C25 C30 H30 120.7 ?
C29 C30 H30 120.7 ?
C32 C31 C36 118.1(7) ?
C32 C31 P2 124.6(6) ?
C36 C31 P2 117.2(6) ?
C31 C32 C33 120.8(7) ?
C31 C32 H32 119.6 ?
C33 C32 H32 119.6 ?
C34 C33 C32 118.6(8) ?
C34 C33 H33 120.7 ?
C32 C33 H33 120.7 ?
C35 C34 C33 122.8(9) ?
C35 C34 H34 118.6 ?
C33 C34 H34 118.6 ?
C34 C35 C36 118.4(8) ?
C34 C35 H35 120.8 ?
C36 C35 H35 120.8 ?
C35 C36 C31 121.2(8) ?
C35 C36 H36 119.4 ?
C31 C36 H36 119.4 ?
C38 C37 C42 120.0(8) ?
C38 C37 H37 120.0 ?
C42 C37 H37 120.0 ?
C37 C38 C39 121.0(7) ?
C37 C38 S1 119.8(6) ?
C39 C38 S1 119.1(6) ?
C38 C39 N1 122.0(7) ?
C38 C39 C40 118.4(8) ?
N1 C39 C40 119.6(7) ?
C41 C40 C39 119.8(8) ?
C41 C40 H40 120.1 ?
C39 C40 H40 120.1 ?
C42 C41 C40 121.0(8) ?
C42 C41 H41 119.5 ?
C40 C41 H41 119.5 ?
C41 C42 C37 119.7(8) ?
C41 C42 Cl1 119.7(8) ?
C37 C42 Cl1 120.5(8) ?
C48 C43 C44 119.5(6) ?
C48 C43 P3 123.4(6) ?
C44 C43 P3 116.8(6) ?
C45 C44 C43 119.6(7) ?
C45 C44 H44 120.2 ?
C43 C44 H44 120.2 ?
C46 C45 C44 120.6(8) ?
C46 C45 H45 119.7 ?
C44 C45 H45 119.7 ?
C45 C46 C47 119.2(8) ?
C45 C46 H46 120.4 ?
C47 C46 H46 120.4 ?
C46 C47 C48 121.4(8) ?
C46 C47 H47 119.3 ?
C48 C47 H47 119.3 ?
C43 C48 C47 119.8(8) ?
C43 C48 H48 120.1 ?
C47 C48 H48 120.1 ?
C50 C49 C54 118.4(8) ?
C50 C49 P3 118.0(7) ?
C54 C49 P3 123.4(7) ?
C49 C50 C51 120.7(10) ?
C49 C50 H50 119.6 ?
C51 C50 H50 119.6 ?
C52 C51 C50 119.2(12) ?
C52 C51 H51 120.4 ?
C50 C51 H51 120.4 ?
C53 C52 C51 121.6(13) ?
C53 C52 H52 119.2 ?
C51 C52 H52 119.2 ?
C52 C53 C54 120.0(12) ?
C52 C53 H53 120.0 ?
C54 C53 H53 120.0 ?
C49 C54 C53 120.1(9) ?
C49 C54 H54 120.0 ?
C53 C54 H54 120.0 ?
C60 C55 C56 117.1(7) ?
C60 C55 P3 119.6(6) ?
C56 C55 P3 123.3(6) ?
C57 C56 C55 119.5(7) ?
C57 C56 H56 120.3 ?
C55 C56 H56 120.3 ?
C58 C57 C56 120.7(9) ?
C58 C57 H57 119.7 ?
C56 C57 H57 119.7 ?
C59 C58 C57 121.3(10) ?
C59 C58 H58 119.4 ?
C57 C58 H58 119.4 ?
C58 C59 C60 119.9(9) ?
C58 C59 H59 120.0 ?
C60 C59 H59 120.0 ?
C59 C60 C55 121.4(8) ?
C59 C60 H60 119.3 ?
C55 C60 H60 119.3 ?
C62 C61 C66 117.7(6) ?
C62 C61 P4 125.0(6) ?
C66 C61 P4 117.3(6) ?
C61 C62 C63 121.6(7) ?
C61 C62 H62 119.2 ?
C63 C62 H62 119.2 ?
C64 C63 C62 120.8(8) ?
C64 C63 H63 119.6 ?
C62 C63 H63 119.6 ?
C65 C64 C63 118.5(7) ?
C65 C64 H64 120.8 ?
C63 C64 H64 120.8 ?
C64 C65 C66 121.2(8) ?
C64 C65 H65 119.4 ?
C66 C65 H65 119.4 ?
C61 C66 C65 120.3(7) ?
C61 C66 H66 119.8 ?
C65 C66 H66 119.8 ?
C68 C67 C72 118.3(8) ?
C68 C67 P4 120.1(7) ?
C72 C67 P4 121.5(7) ?
C67 C68 C69 122.7(9) ?
C67 C68 H68 118.6 ?
C69 C68 H68 118.6 ?
C70 C69 C68 116.8(11) ?
C70 C69 H69 121.6 ?
C68 C69 H69 121.6 ?
C71 C70 C69 122.4(11) ?
C71 C70 H70 118.8 ?
C69 C70 H70 118.8 ?
C70 C71 C72 120.1(11) ?
C70 C71 H71 119.9 ?
C72 C71 H71 119.9 ?
C71 C72 C67 119.7(9) ?
C71 C72 H72 120.2 ?
C67 C72 H72 120.2 ?
C74 C73 C78 117.1(7) ?
C74 C73 P4 118.5(6) ?
C78 C73 P4 124.1(7) ?
C73 C74 C75 121.5(8) ?
C73 C74 H74 119.3 ?
C75 C74 H74 119.3 ?
C76 C75 C74 120.9(10) ?
C76 C75 H75 119.5 ?
C74 C75 H75 119.5 ?
C77 C76 C75 117.1(11) ?
C77 C76 H76 121.5 ?
C75 C76 H76 121.5 ?
C76 C77 C78 123.4(10) ?
C76 C77 H77 118.3 ?
C78 C77 H77 118.3 ?
C77 C78 C73 119.8(9) ?
C77 C78 H78 120.1 ?
C73 C78 H78 120.1 ?
C84 C79 C80 119.2(7) ?
C84 C79 N2 120.5(6) ?
C80 C79 N2 120.2(6) ?
C81 C80 C79 120.6(7) ?
C81 C80 H80 119.7 ?
C79 C80 H80 119.7 ?
C80 C81 C82 118.4(7) ?
C80 C81 H81 120.8 ?
C82 C81 H81 120.8 ?
C83 C82 C81 122.7(8) ?
C83 C82 Cl2 120.0(7) ?
C81 C82 Cl2 117.1(7) ?
C82 C83 C84 117.7(7) ?
C82 C83 H83 121.1 ?
C84 C83 H83 121.1 ?
C79 C84 C83 121.3(6) ?
C79 C84 S2 120.5(5) ?
C83 C84 S2 118.2(5) ?
C90 C85 C86 117.4(7) ?
C90 C85 P5 117.9(6) ?
C86 C85 P5 124.6(7) ?
C87 C86 C85 120.5(8) ?
C87 C86 H86 119.8 ?
C85 C86 H86 119.8 ?
C88 C87 C86 120.6(9) ?
C88 C87 H87 119.7 ?
C86 C87 H87 119.7 ?
C87 C88 C89 119.6(10) ?
C87 C88 H88 120.2 ?
C89 C88 H88 120.2 ?
C88 C89 C90 120.4(9) ?
C88 C89 H89 119.8 ?
C90 C89 H89 119.8 ?
C85 C90 C89 121.4(8) ?
C85 C90 H90 119.3 ?
C89 C90 H90 119.3 ?
C96 C91 C92 118.0(8) ?
C96 C91 P5 119.1(7) ?
C92 C91 P5 122.9(6) ?
C93 C92 C91 120.8(9) ?
C93 C92 H92 119.6 ?
C91 C92 H92 119.6 ?
C94 C93 C92 120.7(11) ?
C94 C93 H93 119.6 ?
C92 C93 H93 119.6 ?
C95 C94 C93 118.5(13) ?
C95 C94 H94 120.7 ?
C93 C94 H94 120.7 ?
C94 C95 C96 122.7(12) ?
C94 C95 H95 118.6 ?
C96 C95 H95 118.6 ?
C91 C96 C95 119.1(9) ?
C91 C96 H96 120.5 ?
C95 C96 H96 120.5 ?
C98 C97 C102 118.9(7) ?
C98 C97 P5 118.4(6) ?
C102 C97 P5 122.7(6) ?
C97 C98 C99 121.6(8) ?
C97 C98 H98 119.2 ?
C99 C98 H98 119.2 ?
C100 C99 C98 118.6(9) ?
C100 C99 H99 120.7 ?
C98 C99 H99 120.7 ?
C101 C100 C99 121.1(8) ?
C101 C100 H100 119.5 ?
C99 C100 H100 119.5 ?
C100 C101 C102 119.6(8) ?
C100 C101 H101 120.2 ?
C102 C101 H101 120.2 ?
C97 C102 C101 120.0(8) ?
C97 C102 H102 120.0 ?
C101 C102 H102 120.0 ?
C104 C103 C108 117.8(7) ?
C104 C103 P6 122.3(5) ?
C108 C103 P6 119.9(6) ?
C105 C104 C103 121.6(8) ?
C105 C104 H104 119.2 ?
C103 C104 H104 119.2 ?
C104 C105 C106 120.6(9) ?
C104 C105 H105 119.7 ?
C106 C105 H105 119.7 ?
C105 C106 C107 118.9(10) ?
C105 C106 H106 120.6 ?
C107 C106 H106 120.6 ?
C108 C107 C106 119.9(10) ?
C108 C107 H107 120.0 ?
C106 C107 H107 120.0 ?
C107 C108 C103 121.1(9) ?
C107 C108 H108 119.4 ?
C103 C108 H108 119.4 ?
C114 C109 C110 117.3(7) ?
C114 C109 P6 126.7(6) ?
C110 C109 P6 115.9(5) ?
C111 C110 C109 120.3(7) ?
C111 C110 H110 119.9 ?
C109 C110 H110 119.9 ?
C110 C111 C112 120.4(8) ?
C110 C111 H111 119.8 ?
C112 C111 H111 119.8 ?
C113 C112 C111 119.3(8) ?
C113 C112 H112 120.4 ?
C111 C112 H112 120.4 ?
C112 C113 C114 121.2(7) ?
C112 C113 H113 119.4 ?
C114 C113 H113 119.4 ?
C109 C114 C113 121.3(7) ?
C109 C114 H114 119.3 ?
C113 C114 H114 119.3 ?
C116 C115 C120 118.9(7) ?
C116 C115 P6 117.9(6) ?
C120 C115 P6 123.2(5) ?
C115 C116 C117 120.0(7) ?
C115 C116 H116 120.0 ?
C117 C116 H116 120.0 ?
C116 C117 C118 121.6(8) ?
C116 C117 H117 119.2 ?
C118 C117 H117 119.2 ?
C119 C118 C117 117.7(8) ?
C119 C118 H118 121.1 ?
C117 C118 H118 121.1 ?
C118 C119 C120 120.4(8) ?
C118 C119 H119 119.8 ?
C120 C119 H119 119.8 ?
C115 C120 C119 121.4(7) ?
C115 C120 H120 119.3 ?
C119 C120 H120 119.3 ?
C126 C121 C122 119.7(7) ?
C126 C121 N3 119.0(7) ?
C122 C121 N3 121.3(7) ?
C121 C122 C123 119.8(7) ?
C121 C122 S3 121.0(6) ?
C123 C122 S3 119.1(6) ?
C124 C123 C122 118.5(7) ?
C124 C123 H123 120.7 ?
C122 C123 H123 120.7 ?
C125 C124 C123 121.6(7) ?
C125 C124 Cl3 118.8(7) ?
C123 C124 Cl3 119.5(6) ?
C124 C125 C126 119.9(8) ?
C124 C125 H125 120.0 ?
C126 C125 H125 120.0 ?
C121 C126 C125 120.3(7) ?
C121 C126 H126 119.8 ?
C125 C126 H126 119.8 ?
C132 C127 C128 117.9(7) ?
C132 C127 P7 123.0(6) ?
C128 C127 P7 118.7(6) ?
C129 C128 C127 122.0(8) ?
C129 C128 H128 119.0 ?
C127 C128 H128 119.0 ?
C128 C129 C130 117.2(8) ?
C128 C129 H129 121.4 ?
C130 C129 H129 121.4 ?
C131 C130 C129 122.4(8) ?
C131 C130 H130 118.8 ?
C129 C130 H130 118.8 ?
C130 C131 C132 118.7(8) ?
C130 C131 H131 120.7 ?
C132 C131 H131 120.7 ?
C127 C132 C131 121.9(8) ?
C127 C132 H132 119.1 ?
C131 C132 H132 119.1 ?
C138 C133 C134 118.5(7) ?
C138 C133 P7 118.7(6) ?
C134 C133 P7 122.7(6) ?
C135 C134 C133 120.2(7) ?
C135 C134 H134 119.9 ?
C133 C134 H134 119.9 ?
C136 C135 C134 120.5(8) ?
C136 C135 H135 119.8 ?
C134 C135 H135 119.8 ?
C137 C136 C135 119.7(9) ?
C137 C136 H136 120.1 ?
C135 C136 H136 120.1 ?
C136 C137 C138 120.6(9) ?
C136 C137 H137 119.7 ?
C138 C137 H137 119.7 ?
C133 C138 C137 120.2(7) ?
C133 C138 H138 119.9 ?
C137 C138 H138 119.9 ?
C140 C139 C144 118.1(8) ?
C140 C139 P7 124.1(6) ?
C144 C139 P7 117.7(6) ?
C139 C140 C141 120.5(8) ?
C139 C140 H140 119.7 ?
C141 C140 H140 119.7 ?
C142 C141 C140 119.9(9) ?
C142 C141 H141 120.0 ?
C140 C141 H141 120.0 ?
C141 C142 C143 119.9(9) ?
C141 C142 H142 120.1 ?
C143 C142 H142 120.1 ?
C144 C143 C142 119.5(9) ?
C144 C143 H143 120.3 ?
C142 C143 H143 120.3 ?
C143 C144 C139 122.0(9) ?
C143 C144 H144 119.0 ?
C139 C144 H144 119.0 ?
C150 C145 C146 119.3(7) ?
C150 C145 P8 123.0(6) ?
C146 C145 P8 117.6(6) ?
C147 C146 C145 119.6(9) ?
C147 C146 H146 120.2 ?
C145 C146 H146 120.2 ?
C148 C147 C146 117.3(10) ?
C148 C147 H147 121.4 ?
C146 C147 H147 121.4 ?
C147 C148 C149 127.1(10) ?
C147 C148 H148 116.5 ?
C149 C148 H148 116.5 ?
C148 C149 C150 115.2(9) ?
C148 C149 H149 122.4 ?
C150 C149 H149 122.4 ?
C145 C150 C149 121.3(8) ?
C145 C150 H150 119.4 ?
C149 C150 H150 119.4 ?
C156 C151 C152 116.9(8) ?
C156 C151 P8 124.3(6) ?
C152 C151 P8 118.6(7) ?
C153 C152 C151 123.9(10) ?
C153 C152 H152 118.0 ?
C151 C152 H152 118.0 ?
C152 C153 C154 117.9(11) ?
C152 C153 H153 121.0 ?
C154 C153 H153 121.0 ?
C153 C154 C155 121.6(12) ?
C153 C154 H154 119.2 ?
C155 C154 H154 119.2 ?
C156 C155 C154 117.9(10) ?
C156 C155 H155 121.1 ?
C154 C155 H155 121.1 ?
C151 C156 C155 121.7(9) ?
C151 C156 H156 119.1 ?
C155 C156 H156 119.1 ?
C158 C157 C162 119.6(7) ?
C158 C157 P8 123.5(6) ?
C162 C157 P8 116.8(6) ?
C157 C158 C159 119.0(8) ?
C157 C158 H158 120.5 ?
C159 C158 H158 120.5 ?
C160 C159 C158 122.1(8) ?
C160 C159 H159 118.9 ?
C158 C159 H159 118.9 ?
C161 C160 C159 118.0(8) ?
C161 C160 H160 121.0 ?
C159 C160 H160 121.0 ?
C160 C161 C162 121.4(8) ?
C160 C161 H161 119.3 ?
C162 C161 H161 119.3 ?
C157 C162 C161 119.6(7) ?
C157 C162 H162 120.2 ?
C161 C162 H162 120.2 ?
C168 C163 C164 117.4(7) ?
C168 C163 N4 122.6(7) ?
C164 C163 N4 120.0(7) ?
C165 C164 C163 121.5(8) ?
C165 C164 H164 119.2 ?
C163 C164 H164 119.2 ?
C166 C165 C164 119.9(9) ?
C166 C165 H165 120.1 ?
C164 C165 H165 120.1 ?
C165 C166 C167 120.5(8) ?
C165 C166 Cl4 118.9(9) ?
C167 C166 Cl4 120.6(8) ?
C166 C167 C168 120.5(8) ?
C166 C167 H167 119.7 ?
C168 C167 H167 119.7 ?
C163 C168 C167 120.1(7) ?
C163 C168 S4 118.7(6) ?
C167 C168 S4 121.2(6) ?
C39 N1 Ag1 111.1(4) ?
C39 N1 H1A 114(7) ?
Ag1 N1 H1A 111(7) ?
C39 N1 H1B 111(9) ?
Ag1 N1 H1B 104(9) ?
H1A N1 H1B 105(10) ?
C79 N2 Ag2 108.2(4) ?
C79 N2 H2A 114(7) ?
Ag2 N2 H2A 104(7) ?
C79 N2 H2B 110(8) ?
Ag2 N2 H2B 115(8) ?
H2A N2 H2B 106(6) ?
C121 N3 Ag3 109.6(4) ?
C121 N3 H3A 109(8) ?
Ag3 N3 H3A 106(7) ?
C121 N3 H3B 110(8) ?
Ag3 N3 H3B 109(8) ?
H3A N3 H3B 112(9) ?
C163 N4 Ag4 114.2(4) ?
C163 N4 H4A 119(9) ?
Ag4 N4 H4A 100(8) ?
C163 N4 H4B 108(8) ?
Ag4 N4 H4B 106(8) ?
H4A N4 H4B 110(10) ?
C7 P1 C1 105.7(3) ?
C7 P1 C13 102.8(3) ?
C1 P1 C13 104.6(3) ?
C7 P1 Ag1 117.0(2) ?
C1 P1 Ag1 113.9(3) ?
C13 P1 Ag1 111.6(2) ?
C19 P2 C31 105.6(3) ?
C19 P2 C25 103.0(4) ?
C31 P2 C25 104.9(3) ?
C19 P2 Ag1 111.2(2) ?
C31 P2 Ag1 112.3(2) ?
C25 P2 Ag1 118.7(2) ?
C55 P3 C49 105.3(4) ?
C55 P3 C43 105.5(3) ?
C49 P3 C43 104.8(3) ?
C55 P3 Ag2 113.6(2) ?
C49 P3 Ag2 115.5(3) ?
C43 P3 Ag2 111.3(2) ?
C73 P4 C67 105.6(3) ?
C73 P4 C61 105.0(3) ?
C67 P4 C61 103.4(3) ?
C73 P4 Ag2 113.7(2) ?
C67 P4 Ag2 115.0(3) ?
C61 P4 Ag2 113.1(2) ?
C85 P5 C91 106.7(4) ?
C85 P5 C97 103.6(4) ?
C91 P5 C97 103.3(3) ?
C85 P5 Ag3 119.6(2) ?
C91 P5 Ag3 109.0(3) ?
C97 P5 Ag3 113.2(2) ?
C103 P6 C109 105.9(3) ?
C103 P6 C115 102.4(3) ?
C109 P6 C115 104.2(3) ?
C103 P6 Ag3 116.1(2) ?
C109 P6 Ag3 109.7(2) ?
C115 P6 Ag3 117.3(2) ?
C139 P7 C127 104.5(3) ?
C139 P7 C133 107.4(3) ?
C127 P7 C133 103.7(3) ?
C139 P7 Ag4 114.8(2) ?
C127 P7 Ag4 111.1(2) ?
C133 P7 Ag4 114.4(2) ?
C151 P8 C145 104.5(4) ?
C151 P8 C157 102.7(3) ?
C145 P8 C157 103.2(3) ?
C151 P8 Ag4 116.1(3) ?
C145 P8 Ag4 114.7(2) ?
C157 P8 Ag4 114.1(2) ?
O1 S1 O2 113.5(3) ?
O1 S1 O3 113.4(3) ?
O2 S1 O3 110.9(3) ?
O1 S1 C38 107.1(3) ?
O2 S1 C38 106.8(3) ?
O3 S1 C38 104.4(3) ?
O6 S2 O5 112.9(3) ?
O6 S2 O4 113.5(3) ?
O5 S2 O4 112.4(3) ?
O6 S2 C84 107.6(3) ?
O5 S2 C84 103.6(3) ?
O4 S2 C84 106.0(3) ?
O8 S3 O7 113.4(3) ?
O8 S3 O9 113.5(3) ?
O7 S3 O9 111.6(3) ?
O8 S3 C122 107.6(3) ?
O7 S3 C122 106.1(3) ?
O9 S3 C122 103.7(3) ?
O11 S4 O10 114.2(3) ?
O11 S4 O12 113.0(3) ?
O10 S4 O12 111.2(3) ?
O11 S4 C168 107.7(4) ?
O10 S4 C168 106.0(3) ?
O12 S4 C168 104.1(3) ?

loop_
_geom_bond_atom_site_label_1
_geom_bond_atom_site_label_2
_geom_bond_distance
_geom_bond_publ_flag
Ag1 N1 2.337(6) y
Ag1 P2 2.446(2) y
Ag1 P1 2.452(2) y
Ag2 N2 2.356(6) y
Ag2 P4 2.4268(19) y
Ag2 P3 2.4288(19) y
Ag3 N3 2.346(5) y
Ag3 P6 2.453(2) y
Ag3 P5 2.4592(19) y
Ag4 N4 2.327(6) y
Ag4 P8 2.433(2) y
Ag4 P7 2.4390(19) y
C1 C2 1.363(9) ?
C1 C6 1.396(10) ?
C1 P1 1.811(7) ?
C2 C3 1.386(10) ?
C2 H2 0.93 ?
C3 C4 1.398(12) ?
C3 H3 0.93 ?
C4 C5 1.354(12) ?
C4 H4 0.93 ?
C5 C6 1.369(10) ?
C5 H5 0.93 ?
C6 H6 0.93 ?
C7 C12 1.378(8) ?
C7 C8 1.402(9) ?
C7 P1 1.797(7) ?
C8 C9 1.386(10) ?
C8 H8 0.93 ?
C9 C10 1.322(10) ?
C9 H9 0.93 ?
C10 C11 1.359(11) ?
C10 H10 0.93 ?
C11 C12 1.378(11) ?
C11 H11 0.93 ?
C12 H12 0.93 ?
C13 C18 1.379(8) ?
C13 C14 1.384(8) ?
C13 P1 1.832(6) ?
C14 C15 1.412(9) ?
C14 H14 0.93 ?
C15 C16 1.343(9) ?
C15 H15 0.93 ?
C16 C17 1.391(9) ?
C16 H16 0.93 ?
C17 C18 1.387(8) ?
C17 H17 0.93 ?
C18 H18 0.93 ?
C19 C20 1.365(10) ?
C19 C24 1.405(9) ?
C19 P2 1.786(8) ?
C20 C21 1.348(11) ?
C20 H20 0.93 ?
C21 C22 1.375(12) ?
C21 H21 0.93 ?
C22 C23 1.351(12) ?
C22 H22 0.93 ?
C23 C24 1.387(10) ?
C23 H23 0.93 ?
C24 H24 0.93 ?
C25 C30 1.385(11) ?
C25 C26 1.392(10) ?
C25 P2 1.810(8) ?
C26 C27 1.397(11) ?
C26 H26 0.93 ?
C27 C28 1.370(14) ?
C27 H27 0.93 ?
C28 C29 1.355(14) ?
C28 H28 0.93 ?
C29 C30 1.412(11) ?
C29 H29 0.93 ?
C30 H30 0.93 ?
C31 C32 1.361(9) ?
C31 C36 1.399(9) ?
C31 P2 1.800(7) ?
C32 C33 1.394(9) ?
C32 H32 0.93 ?
C33 C34 1.360(10) ?
C33 H33 0.93 ?
C34 C35 1.342(10) ?
C34 H34 0.93 ?
C35 C36 1.380(9) ?
C35 H35 0.93 ?
C36 H36 0.93 ?
C37 C38 1.370(9) ?
C37 C42 1.384(10) ?
C37 H37 0.93 ?
C38 C39 1.385(9) ?
C38 S1 1.767(7) ?
C39 N1 1.402(9) ?
C39 C40 1.404(9) ?
C40 C41 1.374(10) ?
C40 H40 0.93 ?
C41 C42 1.365(10) ?
C41 H41 0.93 ?
C42 Cl1 1.733(8) ?
C43 C48 1.350(9) ?
C43 C44 1.403(9) ?
C43 P3 1.823(7) ?
C44 C45 1.385(9) ?
C44 H44 0.93 ?
C45 C46 1.363(10) ?
C45 H45 0.93 ?
C46 C47 1.363(10) ?
C46 H46 0.93 ?
C47 C48 1.390(9) ?
C47 H47 0.93 ?
C48 H48 0.93 ?
C49 C50 1.363(11) ?
C49 C54 1.386(10) ?
C49 P3 1.812(7) ?
C50 C51 1.395(12) ?
C50 H50 0.93 ?
C51 C52 1.354(14) ?
C51 H51 0.93 ?
C52 C53 1.328(14) ?
C52 H52 0.93 ?
C53 C54 1.392(10) ?
C53 H53 0.93 ?
C54 H54 0.93 ?
C55 C60 1.386(9) ?
C55 C56 1.405(9) ?
C55 P3 1.806(7) ?
C56 C57 1.366(10) ?
C56 H56 0.93 ?
C57 C58 1.343(11) ?
C57 H57 0.93 ?
C58 C59 1.338(12) ?
C58 H58 0.93 ?
C59 C60 1.353(11) ?
C59 H59 0.93 ?
C60 H60 0.93 ?
C61 C62 1.354(9) ?
C61 C66 1.377(8) ?
C61 P4 1.829(6) ?
C62 C63 1.371(9) ?
C62 H62 0.93 ?
C63 C64 1.364(10) ?
C63 H63 0.93 ?
C64 C65 1.344(10) ?
C64 H64 0.93 ?
C65 C66 1.388(9) ?
C65 H65 0.93 ?
C66 H66 0.93 ?
C67 C68 1.369(10) ?
C67 C72 1.400(9) ?
C67 P4 1.823(8) ?
C68 C69 1.390(10) ?
C68 H68 0.93 ?
C69 C70 1.368(13) ?
C69 H69 0.93 ?
C70 C71 1.366(14) ?
C70 H70 0.93 ?
C71 C72 1.367(11) ?
C71 H71 0.93 ?
C72 H72 0.93 ?
C73 C74 1.349(9) ?
C73 C78 1.390(9) ?
C73 P4 1.805(7) ?
C74 C75 1.406(10) ?
C74 H74 0.93 ?
C75 C76 1.357(11) ?
C75 H75 0.93 ?
C76 C77 1.343(12) ?
C76 H76 0.93 ?
C77 C78 1.377(11) ?
C77 H77 0.93 ?
C78 H78 0.93 ?
C79 C84 1.380(8) ?
C79 C80 1.388(8) ?
C79 N2 1.419(8) ?
C80 C81 1.380(9) ?
C80 H80 0.93 ?
C81 C82 1.384(10) ?
C81 H81 0.93 ?
C82 C83 1.365(9) ?
C82 Cl2 1.752(8) ?
C83 C84 1.393(9) ?
C83 H83 0.93 ?
C84 S2 1.786(6) ?
C85 C90 1.367(9) ?
C85 C86 1.405(9) ?
C85 P5 1.798(7) ?
C86 C87 1.387(11) ?
C86 H86 0.93 ?
C87 C88 1.359(11) ?
C87 H87 0.93 ?
C88 C89 1.361(11) ?
C88 H88 0.93 ?
C89 C90 1.390(10) ?
C89 H89 0.93 ?
C90 H90 0.93 ?
C91 C96 1.370(10) ?
C91 C92 1.387(9) ?
C91 P5 1.807(7) ?
C92 C93 1.362(11) ?
C92 H92 0.93 ?
C93 C94 1.359(14) ?
C93 H93 0.93 ?
C94 C95 1.331(13) ?
C94 H94 0.93 ?
C95 C96 1.381(13) ?
C95 H95 0.93 ?
C96 H96 0.93 ?
C97 C98 1.356(9) ?
C97 C102 1.360(10) ?
C97 P5 1.819(7) ?
C98 C99 1.398(10) ?
C98 H98 0.93 ?
C99 C100 1.373(12) ?
C99 H99 0.93 ?
C100 C101 1.331(10) ?
C100 H100 0.93 ?
C101 C102 1.430(9) ?
C101 H101 0.93 ?
C102 H102 0.93 ?
C103 C104 1.377(9) ?
C103 C108 1.383(9) ?
C103 P6 1.810(7) ?
C104 C105 1.356(9) ?
C104 H104 0.93 ?
C105 C106 1.369(11) ?
C105 H105 0.93 ?
C106 C107 1.389(12) ?
C106 H106 0.93 ?
C107 C108 1.367(11) ?
C107 H107 0.93 ?
C108 H108 0.93 ?
C109 C114 1.365(8) ?
C109 C110 1.401(9) ?
C109 P6 1.812(7) ?
C110 C111 1.370(10) ?
C110 H110 0.93 ?
C111 C112 1.374(10) ?
C111 H111 0.93 ?
C112 C113 1.337(10) ?
C112 H112 0.93 ?
C113 C114 1.368(9) ?
C113 H113 0.93 ?
C114 H114 0.93 ?
C115 C116 1.353(8) ?
C115 C120 1.363(8) ?
C115 P6 1.826(6) ?
C116 C117 1.371(10) ?
C116 H116 0.93 ?
C117 C118 1.394(10) ?
C117 H117 0.93 ?
C118 C119 1.346(10) ?
C118 H118 0.93 ?
C119 C120 1.390(9) ?
C119 H119 0.93 ?
C120 H120 0.93 ?
C121 C126 1.369(9) ?
C121 C122 1.373(9) ?
C121 N3 1.428(8) ?
C122 C123 1.421(8) ?
C122 S3 1.764(7) ?
C123 C124 1.371(10) ?
C123 H123 0.93 ?
C124 C125 1.342(9) ?
C124 Cl3 1.756(7) ?
C125 C126 1.397(9) ?
C125 H125 0.93 ?
C126 H126 0.93 ?
C127 C132 1.364(9) ?
C127 C128 1.393(9) ?
C127 P7 1.810(7) ?
C128 C129 1.390(9) ?
C128 H128 0.93 ?
C129 C130 1.393(11) ?
C129 H129 0.93 ?
C130 C131 1.352(10) ?
C130 H130 0.93 ?
C131 C132 1.397(9) ?
C131 H131 0.93 ?
C132 H132 0.93 ?
C133 C138 1.382(9) ?
C133 C134 1.386(9) ?
C133 P7 1.820(7) ?
C134 C135 1.378(10) ?
C134 H134 0.93 ?
C135 C136 1.369(11) ?
C135 H135 0.93 ?
C136 C137 1.355(11) ?
C136 H136 0.93 ?
C137 C138 1.386(10) ?
C137 H137 0.93 ?
C138 H138 0.93 ?
C139 C140 1.383(9) ?
C139 C144 1.385(9) ?
C139 P7 1.800(8) ?
C140 C141 1.397(10) ?
C140 H140 0.93 ?
C141 C142 1.373(11) ?
C141 H141 0.93 ?
C142 C143 1.389(11) ?
C142 H142 0.93 ?
C143 C144 1.367(11) ?
C143 H143 0.93 ?
C144 H144 0.93 ?
C145 C150 1.382(10) ?
C145 C146 1.404(9) ?
C145 P8 1.815(7) ?
C146 C147 1.401(10) ?
C146 H146 0.93 ?
C147 C148 1.344(13) ?
C147 H147 0.93 ?
C148 C149 1.352(12) ?
C148 H148 0.93 ?
C149 C150 1.419(10) ?
C149 H149 0.93 ?
C150 H150 0.93 ?
C151 C156 1.376(9) ?
C151 C152 1.380(9) ?
C151 P8 1.802(7) ?
C152 C153 1.337(12) ?
C152 H152 0.93 ?
C153 C154 1.372(14) ?
C153 H153 0.93 ?
C154 C155 1.387(13) ?
C154 H154 0.93 ?
C155 C156 1.377(11) ?
C155 H155 0.93 ?
C156 H156 0.93 ?
C157 C158 1.360(9) ?
C157 C162 1.385(9) ?
C157 P8 1.835(7) ?
C158 C159 1.395(10) ?
C158 H158 0.93 ?
C159 C160 1.363(10) ?
C159 H159 0.93 ?
C160 C161 1.353(10) ?
C160 H160 0.93 ?
C161 C162 1.390(9) ?
C161 H161 0.93 ?
C162 H162 0.93 ?
C163 C168 1.388(9) ?
C163 C164 1.397(10) ?
C163 N4 1.405(9) ?
C164 C165 1.368(9) ?
C164 H164 0.93 ?
C165 C166 1.356(11) ?
C165 H165 0.93 ?
C166 C167 1.358(11) ?
C166 Cl4 1.747(8) ?
C167 C168 1.389(9) ?
C167 H167 0.93 ?
C168 S4 1.769(7) ?
N1 H1A 0.90(5) ?
N1 H1B 0.82(5) ?
N2 H2A 0.89(4) ?
N2 H2B 0.82(4) ?
N3 H3A 0.88(5) ?
N3 H3B 0.86(5) ?
N4 H4A 0.81(5) ?
N4 H4B 0.85(5) ?
O1 S1 1.452(5) ?
O2 S1 1.455(5) ?
O3 S1 1.462(4) ?
O4 S2 1.470(5) ?
O5 S2 1.456(4) ?
O6 S2 1.448(4) ?
O7 S3 1.444(5) ?
O8 S3 1.435(5) ?
O9 S3 1.464(4) ?
O10 S4 1.448(5) ?
O11 S4 1.438(5) ?
O12 S4 1.464(5) ?

loop_
_geom_hbond_atom_site_label_D
_geom_hbond_atom_site_label_H
_geom_hbond_atom_site_label_A
_geom_hbond_site_symmetry_A
_geom_hbond_distance_DH
_geom_hbond_distance_HA
_geom_hbond_distance_DA
_geom_hbond_angle_DHA
N1 H1B O2 . 0.82(5) 2.21(9) 2.879(7) 139(11)
N1 H1A O9 1_556 0.90(5) 2.08(5) 2.976(8) 174(10)
N2 H2B O4 . 0.82(4) 2.21(7) 2.870(7) 139(10)
N2 H2A O11 2_666 0.89(4) 2.56(8) 3.235(8) 134(9)
N2 H2A O12 2_666 0.89(4) 2.05(5) 2.916(8) 164(10)
N3 H3A O5 . 0.88(5) 2.12(5) 2.991(7) 175(11)
N3 H3B O7 . 0.86(5) 2.18(8) 2.900(7) 141(10)
N4 H4A O1 2_566 0.81(5) 2.51(9) 3.148(8) 136(10)
N4 H4A O3 2_566 0.81(5) 2.26(6) 3.027(8) 159(11)
N4 H4B O10 . 0.85(5) 2.13(8) 2.877(8) 146(11)

loop_
_geom_torsion_atom_site_label_1
_geom_torsion_atom_site_label_2
_geom_torsion_atom_site_label_3
_geom_torsion_atom_site_label_4
_geom_torsion
C6 C1 C2 C3 -0.1(12)
P1 C1 C2 C3 179.2(6)
C1 C2 C3 C4 1.9(13)
C2 C3 C4 C5 -2.8(15)
C3 C4 C5 C6 1.8(16)
C4 C5 C6 C1 0.2(14)
C2 C1 C6 C5 -1.0(12)
P1 C1 C6 C5 179.6(6)
C12 C7 C8 C9 1.0(10)
P1 C7 C8 C9 175.8(6)
C7 C8 C9 C10 0.3(12)
C8 C9 C10 C11 -2.4(13)
C9 C10 C11 C12 3.2(14)
C10 C11 C12 C7 -1.8(13)
C8 C7 C12 C11 -0.3(10)
P1 C7 C12 C11 -175.1(6)
C18 C13 C14 C15 0.3(11)
P1 C13 C14 C15 177.5(6)
C13 C14 C15 C16 -2.9(13)
C14 C15 C16 C17 4.8(14)
C15 C16 C17 C18 -4.2(13)
C14 C13 C18 C17 0.3(11)
P1 C13 C18 C17 -177.1(6)
C16 C17 C18 C13 1.7(12)
C24 C19 C20 C21 1.5(11)
P2 C19 C20 C21 -175.9(6)
C19 C20 C21 C22 0.3(13)
C20 C21 C22 C23 -3.2(14)
C21 C22 C23 C24 4.2(14)
C22 C23 C24 C19 -2.5(13)
C20 C19 C24 C23 -0.4(10)
P2 C19 C24 C23 176.9(6)
C30 C25 C26 C27 2.0(13)
P2 C25 C26 C27 -177.3(6)
C25 C26 C27 C28 -4.0(15)
C26 C27 C28 C29 5.0(18)
C27 C28 C29 C30 -4.3(19)
C26 C25 C30 C29 -1.0(13)
P2 C25 C30 C29 178.3(7)
C28 C29 C30 C25 2.1(16)
C36 C31 C32 C33 -0.2(11)
P2 C31 C32 C33 -178.0(5)
C31 C32 C33 C34 -1.0(12)
C32 C33 C34 C35 1.8(13)
C33 C34 C35 C36 -1.2(14)
C34 C35 C36 C31 -0.1(13)
C32 C31 C36 C35 0.8(11)
P2 C31 C36 C35 178.7(6)
C42 C37 C38 C39 2.0(12)
C42 C37 C38 S1 -175.5(6)
C37 C38 C39 N1 -178.3(6)
S1 C38 C39 N1 -0.7(9)
C37 C38 C39 C40 -1.5(10)
S1 C38 C39 C40 176.0(5)
C38 C39 C40 C41 1.5(11)
N1 C39 C40 C41 178.3(7)
C39 C40 C41 C42 -2.0(14)
C40 C41 C42 C37 2.4(14)
C40 C41 C42 Cl1 179.6(7)
C38 C37 C42 C41 -2.4(13)
C38 C37 C42 Cl1 -179.6(6)
C48 C43 C44 C45 1.6(12)
P3 C43 C44 C45 -173.1(6)
C43 C44 C45 C46 -0.2(12)
C44 C45 C46 C47 -0.4(14)
C45 C46 C47 C48 -0.4(15)
C44 C43 C48 C47 -2.4(13)
P3 C43 C48 C47 172.0(7)
C46 C47 C48 C43 1.8(15)
C54 C49 C50 C51 -0.3(11)
P3 C49 C50 C51 -175.5(6)
C49 C50 C51 C52 -0.3(13)
C50 C51 C52 C53 0.3(17)
C51 C52 C53 C54 0.5(17)
C50 C49 C54 C53 1.1(11)
P3 C49 C54 C53 176.0(6)
C52 C53 C54 C49 -1.2(14)
C60 C55 C56 C57 1.6(12)
P3 C55 C56 C57 -178.7(7)
C55 C56 C57 C58 -0.2(15)
C56 C57 C58 C59 -1.7(17)
C57 C58 C59 C60 2.2(18)
C58 C59 C60 C55 -0.7(16)
C56 C55 C60 C59 -1.2(12)
P3 C55 C60 C59 179.2(8)
C66 C61 C62 C63 0.1(14)
P4 C61 C62 C63 179.3(7)
C61 C62 C63 C64 -0.1(15)
C62 C63 C64 C65 -0.5(15)
C63 C64 C65 C66 1.0(14)
C62 C61 C66 C65 0.4(12)
P4 C61 C66 C65 -178.9(6)
C64 C65 C66 C61 -1.0(13)
C72 C67 C68 C69 -1.7(11)
P4 C67 C68 C69 -179.5(6)
C67 C68 C69 C70 1.9(12)
C68 C69 C70 C71 -0.6(15)
C69 C70 C71 C72 -0.8(16)
C70 C71 C72 C67 1.0(14)
C68 C67 C72 C71 0.2(11)
P4 C67 C72 C71 178.0(6)
C78 C73 C74 C75 3.4(11)
P4 C73 C74 C75 177.5(6)
C73 C74 C75 C76 -0.1(13)
C74 C75 C76 C77 -2.6(14)
C75 C76 C77 C78 1.8(15)
C76 C77 C78 C73 1.6(14)
C74 C73 C78 C77 -4.1(11)
P4 C73 C78 C77 -177.9(6)
C84 C79 C80 C81 0.1(10)
N2 C79 C80 C81 176.0(6)
C79 C80 C81 C82 -1.0(11)
C80 C81 C82 C83 2.6(12)
C80 C81 C82 Cl2 177.6(5)
C81 C82 C83 C84 -3.2(12)
Cl2 C82 C83 C84 -178.0(5)
C80 C79 C84 C83 -0.7(10)
N2 C79 C84 C83 -176.6(6)
C80 C79 C84 S2 177.2(5)
N2 C79 C84 S2 1.3(9)
C82 C83 C84 C79 2.2(10)
C82 C83 C84 S2 -175.8(5)
C90 C85 C86 C87 -0.6(11)
P5 C85 C86 C87 -178.5(6)
C85 C86 C87 C88 -1.0(14)
C86 C87 C88 C89 2.9(15)
C87 C88 C89 C90 -3.1(14)
C86 C85 C90 C89 0.3(11)
P5 C85 C90 C89 178.4(6)
C88 C89 C90 C85 1.6(12)
C96 C91 C92 C93 0.3(14)
P5 C91 C92 C93 176.9(8)
C91 C92 C93 C94 -3.8(18)
C92 C93 C94 C95 5(2)
C93 C94 C95 C96 -3(2)
C92 C91 C96 C95 1.9(14)
P5 C91 C96 C95 -174.8(8)
C94 C95 C96 C91 -0.8(19)
C102 C97 C98 C99 -3.6(13)
P5 C97 C98 C99 177.7(7)
C97 C98 C99 C100 4.6(15)
C98 C99 C100 C101 -4.6(15)
C99 C100 C101 C102 3.7(14)
C98 C97 C102 C101 2.5(12)
P5 C97 C102 C101 -178.7(6)
C100 C101 C102 C97 -2.6(13)
C108 C103 C104 C105 -1.5(12)
P6 C103 C104 C105 178.6(6)
C103 C104 C105 C106 3.0(14)
C104 C105 C106 C107 -4.1(16)
C105 C106 C107 C108 3.9(17)
C106 C107 C108 C103 -2.5(15)
C104 C103 C108 C107 1.3(12)
P6 C103 C108 C107 -178.8(7)
C114 C109 C110 C111 -2.7(11)
P6 C109 C110 C111 -179.0(6)
C109 C110 C111 C112 1.6(12)
C110 C111 C112 C113 -2.4(13)
C111 C112 C113 C114 4.3(12)
C110 C109 C114 C113 4.6(11)
P6 C109 C114 C113 -179.6(6)
C112 C113 C114 C109 -5.5(12)
C120 C115 C116 C117 -3.2(12)
P6 C115 C116 C117 175.9(6)
C115 C116 C117 C118 3.9(13)
C116 C117 C118 C119 -2.2(14)
C117 C118 C119 C120 -0.1(13)
C116 C115 C120 C119 1.0(11)
P6 C115 C120 C119 -178.1(6)
C118 C119 C120 C115 0.6(13)
C126 C121 C122 C123 -1.1(10)
N3 C121 C122 C123 -179.8(5)
C126 C121 C122 S3 177.9(5)
N3 C121 C122 S3 -0.7(8)
C121 C122 C123 C124 -0.8(10)
S3 C122 C123 C124 -179.9(5)
C122 C123 C124 C125 3.3(11)
C122 C123 C124 Cl3 -179.5(4)
C123 C124 C125 C126 -3.7(11)
Cl3 C124 C125 C126 179.1(5)
C122 C121 C126 C125 0.7(10)
N3 C121 C126 C125 179.4(5)
C124 C125 C126 C121 1.7(10)
C132 C127 C128 C129 0.9(11)
P7 C127 C128 C129 174.0(6)
C127 C128 C129 C130 -0.9(12)
C128 C129 C130 C131 0.1(13)
C129 C130 C131 C132 0.5(13)
C128 C127 C132 C131 -0.2(12)
P7 C127 C132 C131 -173.0(6)
C130 C131 C132 C127 -0.5(13)
C138 C133 C134 C135 2.9(11)
P7 C133 C134 C135 -174.8(6)
C133 C134 C135 C136 -4.7(13)
C134 C135 C136 C137 5.6(14)
C135 C136 C137 C138 -4.7(15)
C134 C133 C138 C137 -2.1(12)
P7 C133 C138 C137 175.7(6)
C136 C137 C138 C133 3.0(13)
C144 C139 C140 C141 -1.2(11)
P7 C139 C140 C141 -177.5(6)
C139 C140 C141 C142 0.9(13)
C140 C141 C142 C143 -1.1(14)
C141 C142 C143 C144 1.7(14)
C142 C143 C144 C139 -2.0(13)
C140 C139 C144 C143 1.8(12)
P7 C139 C144 C143 178.3(6)
C150 C145 C146 C147 -5.1(11)
P8 C145 C146 C147 178.0(6)
C145 C146 C147 C148 1.9(13)
C146 C147 C148 C149 3.0(17)
C147 C148 C149 C150 -4.3(16)
C146 C145 C150 C149 3.8(11)
P8 C145 C150 C149 -179.5(5)
C148 C149 C150 C145 0.7(12)
C156 C151 C152 C153 1.5(12)
P8 C151 C152 C153 177.0(7)
C151 C152 C153 C154 -2.0(14)
C152 C153 C154 C155 0.7(16)
C153 C154 C155 C156 0.9(15)
C152 C151 C156 C155 0.2(11)
P8 C151 C156 C155 -175.0(6)
C154 C155 C156 C151 -1.3(13)
C162 C157 C158 C159 -2.3(13)
P8 C157 C158 C159 -179.6(7)
C157 C158 C159 C160 4.0(15)
C158 C159 C160 C161 -5.7(15)
C159 C160 C161 C162 5.7(15)
C158 C157 C162 C161 2.4(13)
P8 C157 C162 C161 179.8(7)
C160 C161 C162 C157 -4.2(14)
C168 C163 C164 C165 2.6(10)
N4 C163 C164 C165 -176.7(6)
C163 C164 C165 C166 -3.4(11)
C164 C165 C166 C167 1.8(12)
C164 C165 C166 Cl4 -177.1(5)
C165 C166 C167 C168 0.4(13)
Cl4 C166 C167 C168 179.3(5)
C164 C163 C168 C167 -0.3(10)
N4 C163 C168 C167 178.9(6)
C164 C163 C168 S4 -179.4(5)
N4 C163 C168 S4 -0.2(9)
C166 C167 C168 C163 -1.1(11)
C166 C167 C168 S4 177.9(6)
C38 C39 N1 Ag1 80.8(7)
C40 C39 N1 Ag1 -95.9(7)
P2 Ag1 N1 C39 -157.0(4)
P1 Ag1 N1 C39 34.7(5)
C84 C79 N2 Ag2 85.6(6)
C80 C79 N2 Ag2 -90.2(6)
P4 Ag2 N2 C79 -151.6(4)
P3 Ag2 N2 C79 30.3(5)
C126 C121 N3 Ag3 -88.6(6)
C122 C121 N3 Ag3 90.0(6)
P6 Ag3 N3 C121 -145.2(4)
P5 Ag3 N3 C121 31.5(5)
C168 C163 N4 Ag4 -92.1(7)
C164 C163 N4 Ag4 87.1(7)
P8 Ag4 N4 C163 153.6(5)
P7 Ag4 N4 C163 -24.3(6)
C12 C7 P1 C1 -115.3(6)
C8 C7 P1 C1 70.1(6)
C12 C7 P1 C13 135.3(6)
C8 C7 P1 C13 -39.3(6)
C12 C7 P1 Ag1 12.8(6)
C8 C7 P1 Ag1 -161.8(5)
C2 C1 P1 C7 -7.4(8)
C6 C1 P1 C7 171.9(5)
C2 C1 P1 C13 100.7(7)
C6 C1 P1 C13 -80.0(6)
C2 C1 P1 Ag1 -137.2(6)
C6 C1 P1 Ag1 42.1(6)
C18 C13 P1 C7 -59.5(6)
C14 C13 P1 C7 123.2(6)
C18 C13 P1 C1 -169.7(6)
C14 C13 P1 C1 13.0(7)
C18 C13 P1 Ag1 66.6(6)
C14 C13 P1 Ag1 -110.7(6)
N1 Ag1 P1 C7 -94.2(3)
P2 Ag1 P1 C7 97.7(3)
N1 Ag1 P1 C1 29.7(3)
P2 Ag1 P1 C1 -138.4(3)
N1 Ag1 P1 C13 147.9(3)
P2 Ag1 P1 C13 -20.2(3)
C20 C19 P2 C31 -162.8(5)
C24 C19 P2 C31 20.0(7)
C20 C19 P2 C25 87.4(6)
C24 C19 P2 C25 -89.8(6)
C20 C19 P2 Ag1 -40.7(6)
C24 C19 P2 Ag1 142.0(5)
C32 C31 P2 C19 -104.4(6)
C36 C31 P2 C19 77.9(6)
C32 C31 P2 C25 4.0(7)
C36 C31 P2 C25 -173.8(6)
C32 C31 P2 Ag1 134.3(6)
C36 C31 P2 Ag1 -43.5(6)
C30 C25 P2 C19 -174.8(7)
C26 C25 P2 C19 4.5(8)
C30 C25 P2 C31 74.9(7)
C26 C25 P2 C31 -105.8(7)
C30 C25 P2 Ag1 -51.5(8)
C26 C25 P2 Ag1 127.8(6)
N1 Ag1 P2 C19 144.6(3)
P1 Ag1 P2 C19 -46.9(3)
N1 Ag1 P2 C31 -97.3(3)
P1 Ag1 P2 C31 71.2(3)
N1 Ag1 P2 C25 25.5(4)
P1 Ag1 P2 C25 -166.0(3)
C60 C55 P3 C49 -101.4(6)
C56 C55 P3 C49 79.0(6)
C60 C55 P3 C43 148.0(6)
C56 C55 P3 C43 -31.6(7)
C60 C55 P3 Ag2 25.9(6)
C56 C55 P3 Ag2 -153.7(5)
C50 C49 P3 C55 157.5(6)
C54 C49 P3 C55 -17.4(7)
C50 C49 P3 C43 -91.5(6)
C54 C49 P3 C43 93.6(7)
C50 C49 P3 Ag2 31.4(6)
C54 C49 P3 Ag2 -143.5(6)
C48 C43 P3 C55 131.8(7)
C44 C43 P3 C55 -53.7(6)
C48 C43 P3 C49 20.9(8)
C44 C43 P3 C49 -164.6(6)
C48 C43 P3 Ag2 -104.6(7)
C44 C43 P3 Ag2 69.9(6)
N2 Ag2 P3 C55 -86.6(3)
P4 Ag2 P3 C55 95.7(2)
N2 Ag2 P3 C49 35.2(3)
P4 Ag2 P3 C49 -142.5(3)
N2 Ag2 P3 C43 154.6(3)
P4 Ag2 P3 C43 -23.1(3)
C74 C73 P4 C67 176.5(6)
C78 C73 P4 C67 -9.8(7)
C74 C73 P4 C61 67.6(6)
C78 C73 P4 C61 -118.7(6)
C74 C73 P4 Ag2 -56.5(6)
C78 C73 P4 Ag2 117.2(6)
C68 C67 P4 C73 111.4(6)
C72 C67 P4 C73 -66.3(6)
C68 C67 P4 C61 -138.5(6)
C72 C67 P4 C61 43.7(6)
C68 C67 P4 Ag2 -14.8(6)
C72 C67 P4 Ag2 167.5(5)
C62 C61 P4 C73 5.6(8)
C66 C61 P4 C73 -175.2(6)
C62 C61 P4 C67 -104.9(8)
C66 C61 P4 C67 74.3(6)
C62 C61 P4 Ag2 130.1(7)
C66 C61 P4 Ag2 -50.7(6)
N2 Ag2 P4 C73 3.0(3)
P3 Ag2 P4 C73 -179.2(3)
N2 Ag2 P4 C67 124.9(3)
P3 Ag2 P4 C67 -57.3(2)
N2 Ag2 P4 C61 -116.6(3)
P3 Ag2 P4 C61 61.2(3)
C90 C85 P5 C91 171.1(6)
C86 C85 P5 C91 -11.0(7)
C90 C85 P5 C97 -80.3(6)
C86 C85 P5 C97 97.7(6)
C90 C85 P5 Ag3 46.9(6)
C86 C85 P5 Ag3 -135.1(5)
C96 C91 P5 C85 -95.5(7)
C92 C91 P5 C85 88.0(7)
C96 C91 P5 C97 155.7(7)
C92 C91 P5 C97 -20.8(8)
C96 C91 P5 Ag3 35.0(7)
C92 C91 P5 Ag3 -141.5(7)
C98 C97 P5 C85 163.6(6)
C102 C97 P5 C85 -15.2(7)
C98 C97 P5 C91 -85.3(7)
C102 C97 P5 C91 96.0(7)
C98 C97 P5 Ag3 32.5(7)
C102 C97 P5 Ag3 -146.2(6)
N3 Ag3 P5 C85 22.7(3)
P6 Ag3 P5 C85 -160.8(3)
N3 Ag3 P5 C91 -100.4(3)
P6 Ag3 P5 C91 76.1(3)
N3 Ag3 P5 C97 145.2(3)
P6 Ag3 P5 C97 -38.3(3)
C104 C103 P6 C109 66.0(7)
C108 C103 P6 C109 -113.9(6)
C104 C103 P6 C115 -42.9(7)
C108 C103 P6 C115 137.2(6)
C104 C103 P6 Ag3 -172.0(5)
C108 C103 P6 Ag3 8.1(7)
C114 C109 P6 C103 -5.6(7)
C110 C109 P6 C103 170.2(5)
C114 C109 P6 C115 102.0(7)
C110 C109 P6 C115 -82.1(6)
C114 C109 P6 Ag3 -131.7(6)
C110 C109 P6 Ag3 44.2(6)
C116 C115 P6 C103 -75.2(6)
C120 C115 P6 C103 103.9(6)
C116 C115 P6 C109 174.6(6)
C120 C115 P6 C109 -6.3(7)
C116 C115 P6 Ag3 53.2(6)
C120 C115 P6 Ag3 -127.7(6)
N3 Ag3 P6 C103 118.6(3)
P5 Ag3 P6 C103 -58.0(3)
N3 Ag3 P6 C109 -121.5(3)
P5 Ag3 P6 C109 62.0(2)
N3 Ag3 P6 C115 -2.9(3)
P5 Ag3 P6 C115 -179.5(2)
C140 C139 P7 C127 -92.2(7)
C144 C139 P7 C127 91.5(6)
C140 C139 P7 C133 17.4(7)
C144 C139 P7 C133 -158.8(6)
C140 C139 P7 Ag4 145.9(6)
C144 C139 P7 Ag4 -30.4(6)
C132 C127 P7 C139 -29.1(7)
C128 C127 P7 C139 158.2(6)
C132 C127 P7 C133 -141.4(6)
C128 C127 P7 C133 45.9(6)
C132 C127 P7 Ag4 95.3(6)
C128 C127 P7 Ag4 -77.5(6)
C138 C133 P7 C139 110.2(6)
C134 C133 P7 C139 -72.1(7)
C138 C133 P7 C127 -139.6(6)
C134 C133 P7 C127 38.1(7)
C138 C133 P7 Ag4 -18.4(7)
C134 C133 P7 Ag4 159.2(5)
N4 Ag4 P7 C139 -38.3(3)
P8 Ag4 P7 C139 143.9(3)
N4 Ag4 P7 C127 -156.5(3)
P8 Ag4 P7 C127 25.7(3)
N4 Ag4 P7 C133 86.6(3)
P8 Ag4 P7 C133 -91.3(2)
C156 C151 P8 C145 71.8(7)
C152 C151 P8 C145 -103.3(6)
C156 C151 P8 C157 -35.7(7)
C152 C151 P8 C157 149.2(6)
C156 C151 P8 Ag4 -160.8(6)
C152 C151 P8 Ag4 24.0(6)
C150 C145 P8 C151 -4.3(7)
C146 C145 P8 C151 172.5(5)
C150 C145 P8 C157 102.8(6)
C146 C145 P8 C157 -80.4(6)
C150 C145 P8 Ag4 -132.5(5)
C146 C145 P8 Ag4 44.2(6)
C158 C157 P8 C151 121.1(7)
C162 C157 P8 C151 -56.3(7)
C158 C157 P8 C145 12.6(8)
C162 C157 P8 C145 -164.8(6)
C158 C157 P8 Ag4 -112.4(7)
C162 C157 P8 Ag4 70.2(7)
N4 Ag4 P8 C151 -124.4(3)
P7 Ag4 P8 C151 53.5(3)
N4 Ag4 P8 C145 -2.2(3)
P7 Ag4 P8 C145 175.6(3)
N4 Ag4 P8 C157 116.5(3)
P7 Ag4 P8 C157 -65.7(3)
C37 C38 S1 O1 -10.1(7)
C39 C38 S1 O1 172.4(5)
C37 C38 S1 O2 -132.0(6)
C39 C38 S1 O2 50.4(6)
C37 C38 S1 O3 110.4(6)
C39 C38 S1 O3 -67.2(6)
C79 C84 S2 O6 170.0(5)
C83 C84 S2 O6 -12.0(6)
C79 C84 S2 O5 -70.3(6)
C83 C84 S2 O5 107.7(5)
C79 C84 S2 O4 48.2(6)
C83 C84 S2 O4 -133.8(5)
C121 C122 S3 O8 172.1(5)
C123 C122 S3 O8 -8.9(6)
C121 C122 S3 O7 50.3(6)
C123 C122 S3 O7 -130.6(5)
C121 C122 S3 O9 -67.4(6)
C123 C122 S3 O9 111.6(5)
C163 C168 S4 O11 -173.1(5)
C167 C168 S4 O11 7.9(6)
C163 C168 S4 O10 -50.5(6)
C167 C168 S4 O10 130.4(6)
C163 C168 S4 O12 66.8(6)
C167 C168 S4 O12 -112.2(6)
